data_7100077
loop_
_publ_author_name
'Botar, Bogdan'
'K\"ogerler, Paul'
'Hill, Craig L.'

_publ_section_title
;
 [{(Mo)Mo5O21(H2O)3(SO4)}12(VO)30(H2O)20]36-: A molecular quantum spin
 icosidodecahedron.
;
_journal_issue 25
_journal_name_full 'Chemical communications (Cambridge, England)'
_journal_page_first 3138
_journal_page_last 3140
_journal_paper_doi 10.1039/b504491j
_journal_year 2005
_chemical_formula_sum 'H422 K26 Mo72 Na8 O542 S12 V31'
_chemical_formula_weight 19169.44
_space_group_IT_number 15
_symmetry_cell_setting monoclinic
_symmetry_space_group_name_Hall '-C 2yc'
_symmetry_space_group_name_H-M 'C 1 2/c 1'
_cell_angle_alpha 90.00
_cell_angle_beta 90.134(2)
_cell_angle_gamma 90.00
_cell_formula_units_Z 4
_cell_length_a 47.177(3)
_cell_length_b 42.460(3)
_cell_length_c 26.4971(16)
_cell_measurement_temperature 173(2)
_cell_volume 53078(6)
_diffrn_ambient_temperature 173(2)
_exptl_crystal_density_diffrn 2.399
_cod_depositor_comments
;
The following automatic conversions were performed:
'_symmetry_cell_setting' value 'Monoclinic' changed to 'monoclinic'
according to '/home/saulius/struct/CIF-dictionaries/cif_core.dic'
dictionary named 'cif_core.dic' version 2.4.1 from 2010-06-29.

Automatic conversion script
Id: cif_fix_enum 1527 2010-12-29 10:47:43Z saulius 
;
_cod_original_sg_symbol_H-M 'C 2/c'
_cod_database_code 7100077

loop_
_symmetry_equiv_pos_as_xyz
'x, y, z'
'-x, y, -z+1/2'
'x+1/2, y+1/2, z'
'-x+1/2, y+1/2, -z+1/2'
'-x, -y, -z'
'x, -y, z-1/2'
'-x+1/2, -y+1/2, -z'
'x+1/2, -y+1/2, z-1/2'

loop_
_atom_site_label
_atom_site_type_symbol
_atom_site_fract_x
_atom_site_fract_y
_atom_site_fract_z
_atom_site_U_iso_or_equiv
_atom_site_adp_type
_atom_site_occupancy
_atom_site_symmetry_multiplicity
_atom_site_calc_flag
_atom_site_refinement_flags
_atom_site_disorder_assembly
_atom_site_disorder_group
Mo1 Mo 0.23114(2) 0.41051(4) 0.30851(8) 0.0157(5) Uani 0.937(8) 1 d P . .
Mo2 Mo 0.27619(2) 0.06950(2) 0.26948(4) 0.0152(2) Uani 1 1 d . . .
Mo3 Mo 0.31588(2) 0.46777(2) 0.15992(4) 0.0177(2) Uani 1 1 d . . .
Mo4 Mo 0.35608(2) 0.03201(2) -0.02643(4) 0.0153(2) Uani 1 1 d . . .
Mo5 Mo 0.44538(5) 0.33213(2) -0.14992(5) 0.0157(5) Uani 0.943(8) 1 d P . .
Mo6 Mo 0.21981(2) 0.34170(2) 0.36366(4) 0.0155(2) Uani 1 1 d . . .
Mo7 Mo 0.03104(2) 0.30206(2) 0.05996(4) 0.0173(2) Uani 1 1 d . . .
Mo8 Mo 0.11636(2) 0.43699(2) 0.13024(4) 0.0176(2) Uani 1 1 d . . .
Mo9 Mo 0.40009(2) 0.43757(2) -0.01627(4) 0.0171(2) Uani 1 1 d . . .
Mo10 Mo 0.47259(2) 0.28783(2) -0.03255(4) 0.0175(2) Uani 1 1 d . . .
Mo11 Mo 0.37471(2) 0.41257(2) 0.21158(4) 0.0191(2) Uani 1 1 d . . .
Mo12 Mo 0.35864(2) 0.03706(2) 0.09861(4) 0.0156(2) Uani 1 1 d . . .
Mo13 Mo 0.08663(7) 0.23116(3) 0.24009(7) 0.0176(7) Uani 0.910(11) 1 d P . .
Mo14 Mo 0.29603(2) 0.00351(2) 0.02065(4) 0.0157(2) Uani 1 1 d . . .
Mo15 Mo 0.20845(2) 0.08780(2) 0.28416(4) 0.0154(2) Uani 1 1 d . . .
Mo16 Mo 0.16666(2) 0.14303(2) 0.33163(4) 0.0194(2) Uani 1 1 d . . .
Mo17 Mo 0.25324(2) 0.27691(2) 0.40136(4) 0.0199(2) Uani 1 1 d . . .
Mo18 Mo 0.21439(2) 0.03627(2) 0.19122(4) 0.0163(2) Uani 1 1 d . . .
Mo19 Mo 0.06092(2) 0.31339(2) 0.19428(4) 0.0163(2) Uani 1 1 d . . .
Mo20 Mo 0.16243(4) 0.36096(4) 0.29694(12) 0.0156(7) Uani 0.791(10) 1 d P . .
Mo21 Mo 0.28930(2) 0.35535(2) 0.36008(4) 0.0165(2) Uani 1 1 d . . .
Mo22 Mo 0.41290(2) 0.07391(2) 0.00552(4) 0.0165(2) Uani 1 1 d . . .
Mo23 Mo 0.37692(3) 0.14016(3) 0.23630(6) 0.0301(5) Uani 0.949(5) 1 d P . .
Mo24 Mo 0.42671(2) 0.39419(2) 0.10224(4) 0.0175(2) Uani 1 1 d . . .
Mo25 Mo 0.24689(2) 0.13472(2) 0.35756(4) 0.0162(2) Uani 1 1 d . . .
Mo26 Mo 0.37344(2) 0.44563(2) 0.09822(4) 0.0163(2) Uani 1 1 d . . .
Mo27 Mo 0.17310(2) 0.28399(2) 0.37464(4) 0.0206(2) Uani 1 1 d . . .
Mo28 Mo 0.45648(2) 0.25513(2) -0.14261(4) 0.0155(2) Uani 1 1 d . . .
Mo29 Mo 0.39978(4) 0.21386(3) 0.23803(6) 0.0186(5) Uani 0.906(7) 1 d P . .
Mo30 Mo 0.19364(4) 0.46651(9) 0.11608(6) 0.0153(7) Uani 0.814(13) 1 d P . .
Mo31 Mo 0.34754(3) 0.20738(3) 0.32041(6) 0.0386(4) Uani 1 1 d . . .
Mo32 Mo 0.17504(7) 0.02904(11) -0.01449(8) 0.0165(9) Uani 0.717(15) 1 d P . .
Mo33 Mo 0.06963(3) 0.32302(3) -0.14298(6) 0.0316(6) Uani 0.939(6) 1 d P . .
Mo34 Mo 0.43456(3) 0.26610(3) 0.16971(6) 0.0284(6) Uani 0.922(6) 1 d P . .
Mo35 Mo 0.38256(4) 0.28487(3) 0.27823(6) 0.0363(7) Uani 0.930(6) 1 d P . .
Mo36 Mo 0.14983(6) 0.09065(9) 0.21416(16) 0.0168(10) Uani 0.590(12) 1 d P . .
Mo41 Mo 0.15814(13) 0.36593(16) 0.3190(4) 0.0142(19) Uiso 0.209(10) 1 d P . .
Mo42 Mo 0.16925(15) 0.0178(3) -0.0206(2) 0.0170(16) Uiso 0.283(15) 1 d P . .
Mo43 Mo 0.3623(4) 0.2017(4) 0.3452(9) 0.010(7) Uiso 0.061(8) 1 d P . .
Mo44 Mo 0.4109(4) 0.2099(3) 0.2592(8) 0.023(5) Uiso 0.094(7) 1 d P . .
Mo45 Mo 0.18884(19) 0.4791(4) 0.1203(3) 0.019(2) Uiso 0.186(13) 1 d P . .
Mo46 Mo 0.3967(4) 0.2798(4) 0.3031(8) 0.018(6) Uiso 0.070(6) 1 d P . .
Mo47 Mo 0.0744(6) 0.2301(3) 0.2503(6) 0.009(4) Uiso 0.090(11) 1 d P . .
Mo48 Mo 0.2310(3) 0.4015(6) 0.2872(11) 0.004(6) Uiso 0.063(8) 1 d P . .
Mo49 Mo 0.14559(8) 0.08122(14) 0.2299(2) 0.0162(11) Uiso 0.410(12) 1 d P . .
Mo50 Mo 0.4468(4) 0.2620(3) 0.1947(7) 0.017(5) Uiso 0.078(6) 1 d P . .
Mo51 Mo 0.4317(8) 0.3301(4) -0.1414(8) 0.011(7) Uiso 0.057(8) 1 d P . .
Mo52 Mo 0.0566(5) 0.3277(5) -0.1696(9) 0.020(7) Uiso 0.061(6) 1 d P . .
Mo53 Mo 0.3903(5) 0.1361(5) 0.2623(9) 0.008(7) Uiso 0.051(5) 1 d P . .
V1 V 0.42022(5) 0.34419(5) 0.21200(8) 0.0259(5) Uani 1 1 d . . .
V2 V 0.03142(5) 0.27033(5) -0.06641(8) 0.0254(5) Uani 1 1 d . . .
V3 V 0.32136(5) 0.12872(5) 0.32457(8) 0.0220(5) Uani 1 1 d . . .
V4 V 0.32739(5) 0.28180(5) 0.36825(9) 0.0254(5) Uani 1 1 d . . .
V5 V 0.40923(5) 0.09648(5) 0.13718(8) 0.0239(5) Uani 1 1 d . . .
V6 V 0.20879(5) 0.20738(5) 0.38604(9) 0.0253(5) Uani 1 1 d . . .
V7 V 0.06482(5) 0.37555(5) 0.09838(8) 0.0202(4) Uani 1 1 d . . .
V8 V 0.23984(4) 0.01454(5) -0.07056(8) 0.0208(4) Uani 1 1 d . . .
V9 V 0.15485(5) 0.04542(6) 0.10708(8) 0.0289(5) Uani 1 1 d . . .
V10 V 0.11483(5) 0.29953(5) 0.28969(8) 0.0251(5) Uani 1 1 d . . .
V11 V 0.28818(4) 0.02674(4) 0.15338(7) 0.0164(4) Uani 1 1 d . . .
V12 V 0.44575(5) 0.36804(5) -0.02410(8) 0.0209(4) Uani 1 1 d . . .
V13 V 0.30577(5) 0.41901(5) 0.27233(8) 0.0254(5) Uani 1 1 d . . .
V14 V 0.17244(4) 0.42599(5) 0.22222(8) 0.0194(4) Uani 1 1 d . . .
V15 V 0.10668(6) 0.15291(5) 0.24786(10) 0.0354(6) Uani 1 1 d . . .
K1 K 0.24377(6) 0.47617(6) 0.22186(11) 0.0274(6) Uani 1 1 d . . .
K2 K 0.31849(8) 0.10822(8) 0.16130(13) 0.0442(8) Uani 1 1 d . . .
K3 K 0.41217(11) 0.30899(9) 0.05848(15) 0.0601(11) Uani 1 1 d . . .
K4 K 0.23974(9) 0.15218(9) 0.50053(15) 0.0542(10) Uani 1 1 d . . .
K5 K 0.5000 0.31117(16) 0.2500 0.0679(17) Uani 1 2 d S . .
K6 K 0.32912(10) 0.33935(10) 0.23538(19) 0.0702(13) Uani 1 1 d . . .
K7 K 0.27208(9) 0.21386(9) 0.3048(2) 0.0748(15) Uani 1 1 d . . .
K8 K 0.09378(14) 0.33611(11) -0.01552(17) 0.0874(19) Uani 1 1 d . . .
K9 K 0.36592(19) 0.2296(2) 0.4811(3) 0.135(3) Uani 1 1 d . . .
K10 K 0.20987(17) -0.06138(19) 0.0004(3) 0.054(2) Uani 0.50 1 d P . .
K11 K 0.35375(18) 0.49282(16) 0.2752(3) 0.0492(18) Uani 0.50 1 d P . .
K12 K 0.12255(19) 0.21518(17) 0.3657(3) 0.133(3) Uani 1 1 d . . .
K13 K 0.0937(2) 0.3882(2) 0.2425(4) 0.145(3) Uani 1 1 d . . .
K14 K 0.03058(19) 0.2934(2) 0.3222(3) 0.133(3) Uani 1 1 d . . .
K15 K 0.0809(2) 0.0852(2) 0.1473(3) 0.066(3) Uani 0.50 1 d P . .
S1 S 0.40955(7) 0.24586(7) -0.04734(12) 0.0239(7) Uani 1 1 d . . .
S2 S 0.35674(7) 0.36829(7) 0.10670(12) 0.0249(7) Uani 1 1 d . . .
S3 S 0.25068(7) 0.14154(7) 0.22707(12) 0.0239(7) Uani 1 1 d . . .
S4 S 0.25832(7) 0.30207(7) 0.27699(12) 0.0272(7) Uani 1 1 d . . .
S5 S 0.34546(7) 0.10395(7) 0.02578(12) 0.0213(6) Uani 1 1 d . . .
S6 S 0.1412(2) 0.3082(3) -0.1422(4) 0.046(2) Uiso 0.40 1 d P . .
S7 S 0.3625(4) 0.2610(4) 0.1627(6) 0.058(4) Uiso 0.30 1 d P . .
S8 S 0.3350(3) 0.2008(4) 0.1935(6) 0.055(4) Uiso 0.30 1 d P . .
O1 O 0.34895(17) 0.04083(18) -0.0996(3) 0.0179(17) Uani 1 1 d . . .
O2 O 0.39586(17) 0.41679(18) 0.1438(3) 0.0175(17) Uani 1 1 d . . .
O3 O 0.25003(17) 0.37101(18) 0.3388(3) 0.0204(18) Uani 1 1 d . . .
O4 O 0.38673(16) 0.06074(17) -0.0529(3) 0.0163(17) Uani 1 1 d . . .
O5 O 0.13564(17) 0.43092(18) 0.1875(3) 0.0203(18) Uani 1 1 d . . .
O6 O 0.17003(17) 0.10745(17) 0.2793(3) 0.0173(17) Uani 1 1 d . . .
O7 O 0.06538(17) 0.34872(18) 0.1600(3) 0.0184(17) Uani 1 1 d . . .
O8 O 0.09529(18) 0.25875(18) 0.2880(3) 0.0207(18) Uani 1 1 d . . .
O9 O 0.18029(17) 0.32866(18) 0.3472(3) 0.0176(17) Uani 1 1 d . . .
O10 O 0.33232(17) 0.50076(19) 0.1810(3) 0.0219(18) Uani 1 1 d . . .
O11 O 0.13877(19) 0.06122(19) 0.1705(3) 0.0230(19) Uani 1 1 d . . .
O12 O 0.18759(17) 0.06739(17) 0.2273(3) 0.0158(16) Uani 1 1 d . . .
O13 O 0.43901(17) 0.28916(18) -0.1850(3) 0.0183(17) Uani 1 1 d . . .
O14 O 0.42326(17) 0.34993(18) -0.1965(3) 0.0196(18) Uani 1 1 d . . .
O15 O 0.33519(17) 0.46589(17) 0.0907(3) 0.0177(17) Uani 1 1 d . . .
O16 O 0.18762(17) 0.02919(18) 0.1453(3) 0.0196(18) Uani 1 1 d . . .
O17 O 0.35167(16) 0.43965(17) 0.1623(3) 0.0164(17) Uani 1 1 d . . .
O18 O 0.3900(3) 0.2677(3) 0.1273(6) 0.084(5) Uani 1 1 d . . .
O19 O 0.44323(17) 0.35778(17) -0.0967(3) 0.0167(17) Uani 1 1 d . . .
O20 O 0.3461(3) 0.1640(3) 0.1784(6) 0.082(5) Uani 1 1 d . . .
O21 O 0.13694(18) 0.29174(19) 0.2419(3) 0.0242(19) Uani 1 1 d . . .
O22 O 0.28462(17) 0.00964(18) 0.0842(3) 0.0187(17) Uani 1 1 d . . .
O23 O 0.40179(16) 0.42191(17) 0.0568(3) 0.0164(17) Uani 1 1 d . . .
O24 O 0.18754(17) 0.46164(17) 0.1821(3) 0.0177(17) Uani 1 1 d . . .
O25 O 0.39206(18) 0.47793(19) 0.1121(3) 0.0233(19) Uani 1 1 d . . .
O26 O 0.28354(18) 0.05916(19) 0.0141(3) 0.0213(18) Uani 1 1 d . . .
O27 O 0.3712(2) -0.00018(19) 0.1085(3) 0.026(2) Uani 1 1 d . . .
O28 O 0.38150(17) 0.44720(18) -0.0727(3) 0.0177(17) Uani 1 1 d . . .
O29 O 0.31645(17) 0.01820(18) -0.0441(3) 0.0191(17) Uani 1 1 d . . .
O30 O 0.42253(18) 0.46886(19) -0.0090(3) 0.0231(19) Uani 1 1 d . . .
O31 O 0.37995(17) 0.04651(17) 0.0320(3) 0.0156(16) Uani 1 1 d . . .
O32 O 0.28390(17) 0.48213(19) 0.1316(3) 0.0212(18) Uani 1 1 d . . .
O33 O 0.17598(18) 0.34267(18) 0.2449(3) 0.0204(18) Uani 1 1 d . . .
O34 O 0.26378(17) -0.00001(18) -0.0140(3) 0.0191(17) Uani 1 1 d . . .
O35 O 0.02841(18) 0.31750(19) 0.2211(3) 0.0234(19) Uani 1 1 d . . .
O36 O 0.15459(18) 0.39884(18) 0.2733(3) 0.0197(18) Uani 1 1 d . . .
O37 O 0.2044(2) 0.2002(2) 0.4465(3) 0.027(2) Uani 1 1 d . . .
O38 O 0.11793(18) 0.10962(18) 0.2343(3) 0.0207(18) Uani 1 1 d . . .
O39 O 0.15744(19) 0.11980(19) 0.3819(3) 0.0237(19) Uani 1 1 d . . .
O40 O 0.10555(18) 0.30069(19) 0.1528(3) 0.0240(19) Uani 1 1 d . . .
O41 O 0.23019(18) 0.31973(18) 0.2852(3) 0.0208(18) Uani 1 1 d . . .
O42 O 0.30473(17) 0.09039(18) 0.2990(3) 0.0212(18) Uani 1 1 d . . .
O43 O 0.21404(18) 0.35696(19) 0.4205(3) 0.0209(18) Uani 1 1 d . . .
O44 O 0.33485(17) 0.08168(18) -0.0149(3) 0.0204(18) Uani 1 1 d . . .
O45 O 0.43749(18) 0.3722(2) 0.0486(3) 0.0235(19) Uani 1 1 d . . .
O46 O 0.48901(17) 0.25642(18) -0.1676(3) 0.0195(18) Uani 1 1 d . . .
O47 O 0.47892(18) 0.3389(2) -0.1719(3) 0.0244(19) Uani 1 1 d . . .
O48 O 0.18222(18) 0.24339(18) 0.3812(3) 0.0194(17) Uani 1 1 d . . .
O49 O 0.20184(18) 0.06062(19) 0.3283(3) 0.0220(18) Uani 1 1 d . . .
O50 O 0.16741(18) 0.02050(19) 0.0489(3) 0.0220(18) Uani 1 1 d . . .
O51 O 0.4073(3) 0.2842(3) 0.3265(6) 0.062(4) Uani 1 1 d . . .
O52 O 0.45306(18) 0.20860(18) -0.1297(3) 0.0194(18) Uani 1 1 d . . .
O53 O 0.18311(18) 0.16963(19) 0.2574(3) 0.0244(19) Uani 1 1 d . . .
O54 O 0.32744(18) 0.03867(19) 0.1364(3) 0.0208(18) Uani 1 1 d . . .
O55 O 0.42473(19) 0.2712(2) -0.0198(3) 0.028(2) Uani 1 1 d . . .
O56 O 0.27244(19) 0.1172(2) 0.2213(3) 0.027(2) Uani 1 1 d . . .
O57 O 0.09670(19) 0.4697(2) 0.1426(3) 0.027(2) Uani 1 1 d . . .
O58 O 0.29093(17) 0.27181(18) 0.3982(3) 0.0204(18) Uani 1 1 d . . .
O59 O 0.24795(17) 0.09610(18) 0.3103(3) 0.0184(17) Uani 1 1 d . . .
O60 O 0.29825(18) 0.4186(2) 0.1227(3) 0.0249(19) Uani 1 1 d . . .
O61 O 0.08530(18) 0.3096(2) 0.3508(3) 0.0255(19) Uani 1 1 d . . .
O62 O 0.20364(18) 0.42992(18) 0.0982(3) 0.0207(18) Uani 1 1 d . . .
O63 O 0.22745(18) 0.43028(19) 0.3644(3) 0.0228(19) Uani 1 1 d . . .
O64 O 0.08456(17) 0.31714(18) 0.2464(3) 0.0189(17) Uani 1 1 d . . .
O65 O 0.30525(17) 0.38107(18) 0.3156(3) 0.0221(18) Uani 1 1 d . . .
O66 O -0.00194(19) 0.3105(2) 0.0807(3) 0.027(2) Uani 1 1 d . . .
O67 O 0.20619(17) 0.42921(17) 0.2673(3) 0.0180(17) Uani 1 1 d . . .
O68 O 0.1356(2) 0.0010(2) 0.1285(3) 0.029(2) Uani 1 1 d . . .
O69 O 0.4256(3) 0.2086(2) 0.2792(4) 0.043(3) Uani 1 1 d . . .
O70 O 0.16482(18) 0.11838(19) 0.1759(3) 0.0233(19) Uani 1 1 d . . .
O71 O 0.37201(17) -0.00297(18) -0.0323(3) 0.0199(18) Uani 1 1 d . . .
O72 O 0.24002(18) 0.11518(19) 0.4118(3) 0.0235(19) Uani 1 1 d . . .
O73 O 0.43624(16) 0.23508(17) -0.2002(3) 0.0159(16) Uani 1 1 d . . .
O74 O 0.2483(2) 0.2826(2) 0.4638(3) 0.028(2) Uani 1 1 d . . .
O75 O 0.34169(18) 0.08810(18) 0.0750(3) 0.0218(18) Uani 1 1 d . . .
O76 O 0.17015(19) 0.0798(2) 0.0896(3) 0.028(2) Uani 1 1 d . . .
O77 O 0.20778(16) 0.12707(18) 0.3264(3) 0.0188(17) Uani 1 1 d . . .
O78 O 0.25836(17) 0.32384(18) 0.3822(3) 0.0197(18) Uani 1 1 d . . .
O79 O 0.29121(17) 0.05614(19) 0.2111(3) 0.0205(18) Uani 1 1 d . . .
O80 O 0.23942(19) 0.23824(19) 0.3912(3) 0.027(2) Uani 1 1 d . . .
O81 O 0.04837(18) 0.33883(18) 0.0622(3) 0.0209(18) Uani 1 1 d . . .
O82 O 0.28486(17) 0.13561(18) 0.3571(3) 0.0204(18) Uani 1 1 d . . .
O83 O 0.38606(19) 0.3608(2) 0.0927(3) 0.027(2) Uani 1 1 d . . .
O84 O 0.04411(19) 0.2308(2) 0.2837(3) 0.027(2) Uani 1 1 d . . .
O85 O 0.39746(18) 0.38036(19) 0.2284(3) 0.0223(18) Uani 1 1 d . . .
O86 O 0.20520(17) 0.00612(18) -0.0311(3) 0.0203(18) Uani 1 1 d . . .
O87 O 0.4010(3) 0.1267(3) 0.2800(6) 0.063(4) Uani 1 1 d . . .
O88 O 0.23712(18) 0.17426(19) 0.3721(3) 0.0233(19) Uani 1 1 d . . .
O89 O 0.10560(18) 0.34975(19) 0.0841(3) 0.0243(19) Uani 1 1 d . . .
O90 O 0.22621(17) 0.48736(18) 0.1140(3) 0.0187(17) Uani 1 1 d . . .
O91 O 0.09059(17) 0.40612(18) 0.1306(3) 0.0188(17) Uani 1 1 d . . .
O92 O 0.27720(18) 0.07343(19) 0.1138(3) 0.0223(18) Uani 1 1 d . . .
O93 O 0.34374(18) 0.40656(19) 0.2481(3) 0.0216(18) Uani 1 1 d . . .
O94 O 0.17448(18) 0.51715(19) 0.1332(3) 0.0228(19) Uani 1 1 d . . .
O95 O 0.03552(19) 0.3942(2) 0.1100(3) 0.027(2) Uani 1 1 d . . .
O96 O 0.17898(17) 0.17766(18) 0.3613(3) 0.0202(18) Uani 1 1 d . . .
O97 O 0.24175(18) 0.0524(2) -0.0585(3) 0.0243(19) Uani 1 1 d . . .
O98 O 0.47027(17) 0.24624(18) -0.0720(3) 0.0172(17) Uani 1 1 d . . .
O99 O 0.41196(18) 0.25290(18) -0.1033(3) 0.0200(18) Uani 1 1 d . . .
O100 O 0.24666(17) 0.02721(18) 0.1601(3) 0.0189(17) Uani 1 1 d . . .
O101 O 0.21535(16) 0.29566(18) 0.3783(3) 0.0180(17) Uani 1 1 d . . .
O102 O 0.43333(18) 0.36816(19) 0.1541(3) 0.0227(19) Uani 1 1 d . . .
O103 O 0.34868(17) 0.39897(18) 0.0808(3) 0.0213(18) Uani 1 1 d . . .
O104 O 0.12842(17) 0.34223(18) 0.3035(3) 0.0197(18) Uani 1 1 d . . .
O105 O 0.30339(17) 0.44903(17) 0.2155(3) 0.0176(17) Uani 1 1 d . . .
O106 O 0.15522(18) 0.46313(19) 0.2717(3) 0.0223(18) Uani 1 1 d . . .
O107 O 0.50666(18) 0.2978(2) -0.0467(3) 0.027(2) Uani 1 1 d . . .
O108 O 0.18472(18) 0.39785(19) 0.1862(3) 0.0237(19) Uani 1 1 d . . .
O109 O 0.45317(19) 0.4207(2) 0.1085(4) 0.031(2) Uani 1 1 d . . .
O110 O 0.09142(19) 0.19367(18) 0.2689(3) 0.0239(19) Uani 1 1 d . . .
O111 O 0.42028(18) 0.08609(19) 0.0684(3) 0.0239(19) Uani 1 1 d . . .
O112 O 0.39050(19) 0.4435(2) 0.2413(3) 0.027(2) Uani 1 1 d . . .
O113 O 0.38408(19) 0.06047(19) 0.1322(3) 0.0238(19) Uani 1 1 d . . .
O114 O 0.13318(18) 0.15348(19) 0.3053(3) 0.0213(18) Uani 1 1 d . . .
O115 O 0.36589(18) 0.39449(19) -0.0167(3) 0.0226(18) Uani 1 1 d . . .
O116 O 0.18869(18) 0.27479(19) 0.2883(3) 0.0247(19) Uani 1 1 d . . .
O117 O 0.33417(17) 0.02550(18) 0.0369(3) 0.0199(18) Uani 1 1 d . . .
O118 O 0.26443(17) 0.42357(18) 0.2846(3) 0.0195(18) Uani 1 1 d . . .
O119 O 0.42337(17) 0.40673(18) -0.0347(3) 0.0198(18) Uani 1 1 d . . .
O120 O 0.21082(19) 0.00547(18) 0.2316(3) 0.0228(19) Uani 1 1 d . . .
O121 O 0.0035(2) 0.2759(2) -0.0981(4) 0.045(3) Uani 1 1 d . . .
O122 O 0.23699(19) -0.03719(19) -0.0872(3) 0.0244(19) Uani 1 1 d . . .
O123 O 0.45638(17) 0.29530(18) -0.1030(3) 0.0171(17) Uani 1 1 d . . .
O124 O 0.2531(2) 0.15777(19) 0.2764(3) 0.026(2) Uani 1 1 d . . .
O125 O 0.37560(19) 0.11093(19) 0.0159(3) 0.026(2) Uani 1 1 d . . .
O126 O 0.13130(19) 0.1691(2) 0.2052(4) 0.031(2) Uani 1 1 d . . .
O127 O 0.11562(18) 0.23360(19) 0.2016(3) 0.0239(19) Uani 1 1 d . . .
O128 O 0.23597(17) 0.06476(17) 0.2408(3) 0.0162(17) Uani 1 1 d . . .
O129 O 0.27437(18) 0.03575(18) 0.3036(3) 0.0235(19) Uani 1 1 d . . .
O130 O 0.07719(19) 0.1331(2) 0.2979(3) 0.027(2) Uani 1 1 d . . .
O131 O 0.35299(19) 0.37287(19) 0.1619(3) 0.027(2) Uani 1 1 d . . .
O132 O 0.13912(18) 0.28350(18) 0.3440(3) 0.0209(18) Uani 1 1 d . . .
O133 O 0.14732(18) 0.39347(19) 0.1045(3) 0.0228(19) Uani 1 1 d . . .
O134 O 0.31560(17) 0.32549(18) 0.3700(3) 0.0215(18) Uani 1 1 d . . .
O135 O 0.22140(18) 0.12586(19) 0.2252(3) 0.0212(18) Uani 1 1 d . . .
O136 O 0.39984(17) 0.31512(19) -0.1185(3) 0.0222(18) Uani 1 1 d . . .
O137 O 0.47733(19) 0.26615(19) 0.0249(3) 0.0238(19) Uani 1 1 d . . .
O138 O 0.42625(18) 0.10520(19) -0.0329(3) 0.0238(19) Uani 1 1 d . . .
O139 O 0.30905(19) -0.03416(19) 0.0223(3) 0.0249(19) Uani 1 1 d . . .
O140 O 0.21375(19) 0.2168(2) 0.3035(3) 0.027(2) Uani 1 1 d . . .
O141 O 0.29079(19) 0.3765(2) 0.4139(3) 0.030(2) Uani 1 1 d . . .
O142 O 0.1515(2) -0.0182(2) -0.0284(4) 0.030(2) Uani 1 1 d . . .
O143 O 0.20176(17) 0.37575(18) 0.3222(3) 0.0183(17) Uani 1 1 d . . .
O144 O 0.23448(18) 0.37557(18) 0.2349(3) 0.0217(18) Uani 1 1 d . . .
O145 O 0.1139(3) 0.3105(4) -0.1061(5) 0.088(5) Uani 1 1 d . . .
O146 O 0.13547(19) 0.05303(19) 0.2729(3) 0.0251(19) Uani 1 1 d . . .
O147 O 0.47710(18) 0.3840(2) -0.0245(3) 0.027(2) Uani 1 1 d . . .
O148 O 0.29349(18) -0.00487(19) 0.1847(3) 0.0238(19) Uani 1 1 d . . .
O149 O 0.2914(2) 0.3858(2) 0.2132(3) 0.029(2) Uani 1 1 d . . .
O150 O 0.36644(18) 0.45472(18) 0.0249(3) 0.0196(18) Uani 1 1 d . . .
O151 O 0.4282(3) 0.3072(2) 0.1726(5) 0.059(4) Uani 1 1 d . . .
O152 O 0.3521(3) 0.2811(3) 0.2119(6) 0.083(5) Uani 1 1 d . . .
O153 O 0.3251(3) 0.1739(2) 0.3253(5) 0.058(4) Uani 1 1 d . . .
O154 O 0.42242(19) 0.2146(2) -0.0378(3) 0.027(2) Uani 1 1 d . . .
O155 O 0.4655(3) 0.2635(3) 0.2044(5) 0.060(3) Uani 1 1 d . . .
O156 O 0.4066(2) 0.2598(2) 0.2278(4) 0.041(3) Uani 1 1 d . . .
O157 O 0.18892(19) 0.06632(19) -0.0105(3) 0.0248(19) Uani 1 1 d . . .
O158 O 0.0966(2) 0.3278(2) -0.2027(4) 0.036(2) Uani 1 1 d . . .
O159 O 0.3735(2) 0.2379(2) 0.2826(4) 0.041(3) Uani 1 1 d . . .
O160 O 0.16459(19) 0.2943(2) 0.4352(3) 0.026(2) Uani 1 1 d . . .
O161 O 0.4233(2) 0.2197(2) 0.1764(4) 0.037(2) Uani 1 1 d . . .
O162 O 0.43686(18) 0.0446(2) -0.0034(3) 0.0259(19) Uani 1 1 d . . .
O163 O 0.40260(18) 0.34521(19) -0.0248(3) 0.0251(19) Uani 1 1 d . . .
O164 O 0.3169(2) 0.4442(2) 0.3162(3) 0.029(2) Uani 1 1 d . . .
O165 O 0.02541(19) 0.29555(18) -0.0062(3) 0.0229(19) Uani 1 1 d . . .
O166 O 0.3449(2) 0.1288(2) 0.2637(5) 0.052(3) Uani 1 1 d . . .
O167 O 0.2589(2) 0.2749(2) 0.3131(3) 0.032(2) Uani 1 1 d . . .
O168 O 0.45775(18) 0.32405(19) -0.0121(3) 0.0231(19) Uani 1 1 d . . .
O169 O 0.22083(19) 0.08481(19) 0.1435(3) 0.026(2) Uani 1 1 d . . .
O170 O 0.15012(19) 0.3840(2) 0.3739(3) 0.027(2) Uani 1 1 d . . .
O171 O 0.4345(2) 0.0837(3) 0.1715(4) 0.047(3) Uani 1 1 d . . .
O172 O 0.3689(4) 0.2020(3) 0.3715(7) 0.078(5) Uani 1 1 d . . .
O173 O 0.28175(19) 0.3244(2) 0.2853(3) 0.029(2) Uani 1 1 d . . .
O174 O 0.3724(2) 0.1837(2) 0.2694(4) 0.039(3) Uani 1 1 d . . .
O175 O 0.4463(3) 0.2585(2) 0.1078(4) 0.049(3) Uani 1 1 d . . .
O176 O 0.3824(2) 0.1142(2) 0.1843(4) 0.048(3) Uani 1 1 d . . .
O177 O 0.3917(3) 0.3203(2) 0.2471(5) 0.060(4) Uani 1 1 d . . .
O178 O 0.3645(3) 0.2210(3) 0.1828(5) 0.055(3) Uani 1 1 d . . .
O179 O 0.0568(3) 0.3035(2) -0.0886(4) 0.049(3) Uani 1 1 d . . .
O180 O 0.0797(3) 0.3609(2) -0.1212(5) 0.060(4) Uani 1 1 d . . .
O181 O 0.0387(3) 0.3306(3) -0.1746(5) 0.062(4) Uani 1 1 d . . .
O182 O 0.3513(2) 0.2937(2) 0.3116(5) 0.049(3) Uani 1 1 d . . .
O183 O 0.3421(2) 0.1177(3) 0.3684(4) 0.050(3) Uani 1 1 d . . .
O184 O 0.3490(2) 0.2794(3) 0.4147(5) 0.054(3) Uani 1 1 d . . .
O185 O 0.4462(2) 0.3458(3) 0.2499(4) 0.047(3) Uani 1 1 d . . .
O186 O 0.3266(3) 0.2393(2) 0.3405(5) 0.058(4) Uani 1 1 d . . .
O187 O 0.3209(3) 0.2143(5) 0.2462(6) 0.096(6) Uani 1 1 d . . .
O188 O 0.3800(2) 0.2454(2) -0.0346(4) 0.037(2) Uani 1 1 d . . .
O189 O 0.3378(2) 0.3442(2) 0.0892(4) 0.038(2) Uani 1 1 d . . .
O190 O 0.2526(2) 0.1642(2) 0.1869(4) 0.036(2) Uani 1 1 d . . .
O191 O 0.2588(2) 0.2910(2) 0.2257(4) 0.041(3) Uani 1 1 d . . .
O192 O 0.3287(2) 0.1325(2) 0.0236(4) 0.035(2) Uani 1 1 d . . .
O193 O 0.1644(6) 0.2990(7) -0.1082(11) 0.050(7) Uiso 0.40 1 d P . .
O194 O 0.3400(10) 0.2642(12) 0.1281(18) 0.070(13) Uiso 0.30 1 d P . .
O195 O 0.3160(10) 0.2085(11) 0.1560(17) 0.067(12) Uiso 0.30 1 d P . .
O201 O 0.1459(3) -0.0506(3) -0.1179(5) 0.063(3) Uiso 1 1 d . . .
O202 O 0.2281(3) -0.0303(4) 0.0908(6) 0.082(4) Uiso 1 1 d . . .
O203 O 0.16862(18) 0.4482(2) 0.3724(3) 0.026(2) Uiso 1 1 d . . .
O204 O 0.2622(3) -0.0881(4) 0.0166(6) 0.080(4) Uiso 1 1 d . . .
O205 O 0.1877(3) 0.1237(4) 0.4788(6) 0.082(4) Uiso 1 1 d . . .
O206 O 0.1329(3) 0.5588(4) 0.1017(6) 0.086(5) Uiso 1 1 d . . .
O207 O 0.2950(4) 0.1621(5) 0.4605(7) 0.106(6) Uiso 1 1 d . . .
O208 O 0.3565(4) -0.0722(4) 0.0020(7) 0.098(5) Uiso 1 1 d . . .
O209 O -0.0314(4) 0.2278(5) -0.1784(7) 0.101(5) Uiso 1 1 d . . .
O210 O 0.3050(4) 0.2387(5) 0.4857(7) 0.107(6) Uiso 1 1 d . . .
O211 O 0.3647(4) 0.3604(4) 0.3248(7) 0.102(6) Uiso 1 1 d . . .
O212 O 0.1599(4) 0.3655(4) 0.4772(7) 0.102(5) Uiso 1 1 d . . .
O213 O 0.0823(5) 0.5336(5) 0.1182(8) 0.125(7) Uiso 1 1 d . . .
O214 O 0.3567(5) 0.2889(6) 0.5340(9) 0.146(8) Uiso 1 1 d . . .
O215 O 0.0734(5) 0.1836(6) 0.3659(9) 0.055(6) Uiso 0.50 1 d P . .
O216 O 0.0982(6) 0.4498(7) 0.2866(10) 0.159(9) Uiso 1 1 d . . .
O217 O 0.0312(7) 0.3633(8) -0.0464(12) 0.190(12) Uiso 1 1 d . . .
O218 O 0.4931(5) 0.3501(6) 0.1649(10) 0.151(9) Uiso 1 1 d . . .
O219 O 0.2921(6) 0.1568(7) 0.1054(11) 0.170(10) Uiso 1 1 d . . .
O220 O -0.0193(7) 0.2026(8) -0.0832(13) 0.203(13) Uiso 1 1 d . . .
O221 O 0.1061(6) 0.5433(7) 0.2526(11) 0.174(11) Uiso 1 1 d . . .
O222 O 0.0031(7) 0.4008(8) 0.0215(12) 0.199(13) Uiso 1 1 d . . .
O223 O 0.4705(5) 0.3226(6) 0.0970(10) 0.061(7) Uiso 0.50 1 d P . .
O224 O 0.0966(7) 0.2651(8) 0.4299(12) 0.195(12) Uiso 1 1 d . . .
O225 O 0.1810(3) -0.0249(3) 0.1112(5) 0.060(3) Uiso 1 1 d . . .
O226 O -0.0122(2) 0.2846(3) -0.2002(4) 0.047(3) Uiso 1 1 d . . .
O227 O 0.2901(2) -0.0641(2) -0.0860(4) 0.038(2) Uiso 1 1 d . . .
O228 O 0.5000 0.3043(3) -0.2500 0.025(3) Uiso 1 2 d S . .
O229 O 0.0403(8) 0.4093(9) 0.2233(14) 0.225(15) Uiso 1 1 d . . .
O230 O 0.4038(6) 0.1398(7) 0.3933(11) 0.179(11) Uiso 1 1 d . . .
O231 O 0.2904(7) 0.2026(9) 0.4063(13) 0.095(10) Uiso 0.50 1 d P . .
O232 O 0.1651(7) -0.0567(8) 0.0709(12) 0.196(12) Uiso 1 1 d . . .
O233 O 0.4113(8) 0.2497(8) 0.4201(13) 0.216(14) Uiso 1 1 d . . .
O234 O 0.4409(7) 0.0153(8) 0.1183(13) 0.207(13) Uiso 1 1 d . . .
O235 O 0.0478(8) 0.0880(10) 0.2359(14) 0.238(16) Uiso 1 1 d . . .
O236 O 0.0826(8) -0.0189(9) 0.0943(14) 0.228(15) Uiso 1 1 d . . .
O237 O 0.1164(7) 0.3344(8) 0.5138(12) 0.188(12) Uiso 1 1 d . . .
O238 O 0.1470(6) 0.1502(8) 0.5481(12) 0.185(11) Uiso 1 1 d . . .
O239 O -0.0338(9) 0.3518(10) -0.2121(16) 0.121(13) Uiso 0.50 1 d P . .
O240 O 0.0277(7) 0.4633(8) 0.1049(13) 0.209(13) Uiso 1 1 d . . .
O241 O 0.4415(8) 0.4754(9) 0.1889(14) 0.106(11) Uiso 0.50 1 d P . .
O242 O 0.0145(9) 0.3647(10) 0.3317(16) 0.118(13) Uiso 0.50 1 d P . .
O243 O -0.0065(10) 0.4603(11) -0.0157(18) 0.138(16) Uiso 0.50 1 d P . .
O244 O 0.0620(10) 0.5230(12) 0.0363(18) 0.144(16) Uiso 0.50 1 d P . .
O245 O 0.4257(9) 0.3566(11) 0.3560(16) 0.126(14) Uiso 0.50 1 d P . .
O246 O 0.0043(10) 0.3886(12) -0.1272(18) 0.136(15) Uiso 0.50 1 d P . .
O247 O 0.0422(9) 0.1780(10) 0.3569(15) 0.113(12) Uiso 0.50 1 d P . .
O248 O 0.0000 0.3660(11) 0.2500 0.194(17) Uiso 1 2 d S . .
O249 O 0.1596(2) 0.5237(2) 0.2366(4) 0.040(2) Uiso 1 1 d . . .

loop_
_atom_site_aniso_label
_atom_site_aniso_U_11
_atom_site_aniso_U_22
_atom_site_aniso_U_33
_atom_site_aniso_U_23
_atom_site_aniso_U_13
_atom_site_aniso_U_12
Mo1 0.0226(6) 0.0062(7) 0.0183(11) -0.0005(7) -0.0006(5) 0.0014(4)
Mo2 0.0230(5) 0.0056(4) 0.0171(5) -0.0003(4) 0.0003(4) -0.0004(4)
Mo3 0.0249(6) 0.0097(5) 0.0185(5) -0.0007(4) 0.0002(4) 0.0038(4)
Mo4 0.0222(5) 0.0063(5) 0.0176(5) -0.0015(4) -0.0001(4) 0.0003(4)
Mo5 0.0198(13) 0.0074(6) 0.0200(6) -0.0002(4) 0.0015(6) 0.0000(5)
Mo6 0.0222(5) 0.0072(5) 0.0172(5) -0.0005(4) 0.0008(4) 0.0012(4)
Mo7 0.0234(5) 0.0078(5) 0.0208(5) -0.0001(4) -0.0003(4) 0.0008(4)
Mo8 0.0230(5) 0.0114(5) 0.0185(5) -0.0009(4) -0.0002(4) -0.0004(4)
Mo9 0.0229(5) 0.0091(5) 0.0194(5) 0.0004(4) 0.0007(4) 0.0011(4)
Mo10 0.0226(5) 0.0086(5) 0.0214(5) -0.0004(4) 0.0000(4) 0.0001(4)
Mo11 0.0256(6) 0.0114(5) 0.0203(5) 0.0004(4) 0.0013(4) 0.0043(4)
Mo12 0.0227(5) 0.0071(5) 0.0170(5) 0.0001(4) -0.0007(4) -0.0006(4)
Mo13 0.0228(15) 0.0073(6) 0.0227(7) 0.0000(4) -0.0010(8) 0.0007(5)
Mo14 0.0229(5) 0.0065(5) 0.0176(5) -0.0012(4) -0.0008(4) -0.0005(4)
Mo15 0.0226(5) 0.0069(5) 0.0166(5) 0.0000(4) 0.0007(4) 0.0001(4)
Mo16 0.0239(6) 0.0106(5) 0.0239(5) -0.0032(4) -0.0004(4) 0.0013(4)
Mo17 0.0239(6) 0.0095(5) 0.0265(6) 0.0042(4) 0.0012(4) 0.0010(4)
Mo18 0.0226(5) 0.0073(5) 0.0189(5) 0.0000(4) -0.0005(4) -0.0006(4)
Mo19 0.0215(5) 0.0080(5) 0.0193(5) 0.0001(4) 0.0012(4) 0.0007(4)
Mo20 0.0221(8) 0.0067(7) 0.0181(15) 0.0011(7) -0.0002(7) -0.0007(5)
Mo21 0.0223(5) 0.0072(5) 0.0200(5) 0.0003(4) -0.0004(4) 0.0014(4)
Mo22 0.0223(5) 0.0076(5) 0.0195(5) -0.0001(4) -0.0003(4) -0.0005(4)
Mo23 0.0442(10) 0.0089(6) 0.0375(9) -0.0058(5) 0.0189(8) -0.0069(5)
Mo24 0.0222(5) 0.0095(5) 0.0210(5) -0.0001(4) 0.0002(4) 0.0020(4)
Mo25 0.0236(5) 0.0069(5) 0.0181(5) -0.0010(4) 0.0000(4) 0.0004(4)
Mo26 0.0224(5) 0.0071(5) 0.0193(5) -0.0013(4) 0.0001(4) 0.0021(4)
Mo27 0.0240(6) 0.0104(5) 0.0273(6) 0.0049(4) 0.0001(4) -0.0001(4)
Mo28 0.0187(5) 0.0079(5) 0.0199(5) 0.0000(4) 0.0017(4) 0.0003(4)
Mo29 0.0259(9) 0.0065(6) 0.0235(9) -0.0023(5) 0.0042(7) -0.0023(5)
Mo30 0.0222(8) 0.0070(14) 0.0167(7) -0.0016(6) -0.0002(5) 0.0027(8)
Mo31 0.0511(9) 0.0135(6) 0.0514(8) -0.0067(6) 0.0246(8) -0.0066(6)
Mo32 0.0217(11) 0.0097(16) 0.0180(9) -0.0012(8) -0.0018(7) -0.0005(10)
Mo33 0.0467(10) 0.0097(6) 0.0385(10) -0.0062(5) 0.0214(8) -0.0060(5)
Mo34 0.0411(10) 0.0076(6) 0.0367(10) -0.0048(5) 0.0185(8) -0.0045(5)
Mo35 0.0510(11) 0.0084(6) 0.0497(11) -0.0053(6) 0.0297(9) -0.0054(6)
Mo36 0.0241(11) 0.0096(14) 0.0168(16) -0.0011(12) 0.0007(9) 0.0008(9)
V1 0.0360(13) 0.0119(10) 0.0300(12) 0.0052(9) 0.0089(10) 0.0073(9)
V2 0.0416(14) 0.0101(10) 0.0245(11) -0.0014(8) 0.0039(10) -0.0024(9)
V3 0.0257(11) 0.0096(10) 0.0309(12) -0.0054(8) 0.0048(9) -0.0034(8)
V4 0.0255(12) 0.0100(10) 0.0405(13) 0.0030(9) 0.0082(10) 0.0023(8)
V5 0.0338(12) 0.0150(10) 0.0230(11) -0.0057(8) 0.0042(9) -0.0082(9)
V6 0.0266(12) 0.0097(10) 0.0398(13) -0.0017(9) -0.0003(10) 0.0002(9)
V7 0.0279(11) 0.0097(9) 0.0229(11) 0.0013(8) 0.0001(9) -0.0019(8)
V8 0.0237(11) 0.0190(11) 0.0195(10) -0.0007(8) 0.0000(8) 0.0021(9)
V9 0.0300(12) 0.0331(13) 0.0234(11) -0.0055(10) -0.0045(9) 0.0103(10)
V10 0.0319(12) 0.0118(10) 0.0315(12) 0.0035(9) -0.0095(10) -0.0033(9)
V11 0.0241(11) 0.0076(9) 0.0176(10) -0.0001(8) 0.0008(8) -0.0009(8)
V12 0.0290(12) 0.0125(10) 0.0211(11) -0.0011(8) 0.0018(9) 0.0043(9)
V13 0.0259(12) 0.0211(11) 0.0291(12) 0.0097(9) 0.0057(9) 0.0064(9)
V14 0.0241(11) 0.0121(10) 0.0219(11) 0.0015(8) -0.0012(8) 0.0000(8)
V15 0.0476(15) 0.0184(12) 0.0400(14) -0.0126(10) -0.0212(12) 0.0174(11)
K1 0.0333(16) 0.0137(13) 0.0351(16) 0.0023(11) -0.0077(13) -0.0033(11)
K2 0.050(2) 0.0373(19) 0.046(2) -0.0127(15) 0.0153(16) -0.0119(16)
K3 0.103(3) 0.0312(19) 0.046(2) 0.0004(16) 0.014(2) 0.019(2)
K4 0.071(3) 0.046(2) 0.046(2) -0.0085(17) 0.0008(19) 0.0022(19)
K5 0.054(4) 0.063(4) 0.087(5) 0.000 -0.007(3) 0.000
K6 0.070(3) 0.050(2) 0.090(3) 0.022(2) 0.031(2) 0.012(2)
K7 0.055(3) 0.028(2) 0.141(5) -0.017(2) 0.020(3) -0.0036(18)
K8 0.163(5) 0.052(3) 0.048(2) -0.005(2) 0.017(3) -0.059(3)
K9 0.150(7) 0.138(7) 0.117(6) 0.042(5) 0.001(5) -0.002(5)
K10 0.054(5) 0.054(5) 0.055(5) 0.025(4) 0.009(4) 0.004(4)
K11 0.081(6) 0.028(3) 0.038(4) -0.007(3) -0.006(4) 0.007(3)
K12 0.148(7) 0.082(5) 0.168(7) 0.000(5) -0.028(6) 0.004(4)
K13 0.157(7) 0.107(6) 0.171(8) 0.016(5) -0.028(6) -0.025(5)
K14 0.142(7) 0.123(6) 0.132(6) 0.001(5) 0.007(5) -0.021(5)
K15 0.086(6) 0.069(6) 0.043(4) -0.016(4) -0.014(4) 0.043(5)
S1 0.0240(16) 0.0187(15) 0.0289(17) -0.0003(13) 0.0014(13) -0.0005(12)
S2 0.0311(17) 0.0124(15) 0.0312(17) -0.0015(12) -0.0010(14) -0.0004(13)
S3 0.0344(18) 0.0109(14) 0.0265(16) 0.0041(12) 0.0026(13) -0.0004(13)
S4 0.0378(19) 0.0176(16) 0.0261(17) 0.0002(13) 0.0012(14) 0.0002(14)
S5 0.0295(17) 0.0098(14) 0.0246(16) -0.0003(12) 0.0001(13) 0.0025(12)
O1 0.021(4) 0.015(4) 0.018(4) 0.001(3) 0.002(3) 0.000(3)
O2 0.025(4) 0.010(4) 0.018(4) 0.000(3) 0.004(3) 0.005(3)
O3 0.024(4) 0.008(4) 0.030(5) 0.000(3) 0.003(4) 0.000(3)
O4 0.021(4) 0.009(4) 0.018(4) -0.004(3) -0.001(3) -0.003(3)
O5 0.023(4) 0.014(4) 0.024(4) 0.000(3) 0.001(3) 0.002(3)
O6 0.022(4) 0.007(4) 0.023(4) -0.005(3) 0.001(3) 0.003(3)
O7 0.023(4) 0.010(4) 0.023(4) 0.003(3) 0.003(3) 0.001(3)
O8 0.028(5) 0.010(4) 0.024(4) 0.000(3) -0.003(4) -0.003(3)
O9 0.025(4) 0.013(4) 0.015(4) 0.001(3) -0.004(3) 0.005(3)
O10 0.024(5) 0.017(4) 0.025(5) 0.001(3) -0.002(4) 0.001(3)
O11 0.036(5) 0.012(4) 0.022(4) 0.000(3) -0.002(4) 0.000(4)
O12 0.024(4) 0.008(4) 0.016(4) -0.003(3) 0.001(3) 0.004(3)
O13 0.024(4) 0.010(4) 0.021(4) 0.001(3) 0.001(3) 0.002(3)
O14 0.028(5) 0.010(4) 0.021(4) 0.002(3) 0.001(4) 0.003(3)
O15 0.027(5) 0.009(4) 0.017(4) 0.000(3) 0.002(3) 0.007(3)
O16 0.026(5) 0.009(4) 0.024(4) -0.002(3) -0.005(4) -0.002(3)
O17 0.021(4) 0.010(4) 0.018(4) 0.001(3) 0.001(3) 0.006(3)
O18 0.082(10) 0.061(9) 0.108(12) 0.037(9) 0.017(9) -0.021(8)
O19 0.026(4) 0.004(4) 0.020(4) -0.003(3) 0.001(3) -0.002(3)
O20 0.096(11) 0.038(7) 0.111(12) 0.002(8) -0.031(9) -0.021(7)
O21 0.030(5) 0.014(4) 0.028(5) 0.001(4) 0.000(4) -0.002(4)
O22 0.027(5) 0.009(4) 0.020(4) 0.002(3) -0.002(3) -0.002(3)
O23 0.021(4) 0.008(4) 0.020(4) -0.002(3) 0.001(3) 0.001(3)
O24 0.026(5) 0.007(4) 0.019(4) -0.002(3) 0.001(3) -0.001(3)
O25 0.026(5) 0.015(4) 0.029(5) -0.001(4) -0.001(4) 0.002(4)
O26 0.028(5) 0.015(4) 0.022(4) -0.002(3) -0.001(4) 0.003(3)
O27 0.041(5) 0.008(4) 0.030(5) 0.003(3) -0.001(4) 0.005(4)
O28 0.024(4) 0.009(4) 0.019(4) -0.003(3) -0.001(3) 0.002(3)
O29 0.025(4) 0.013(4) 0.019(4) 0.000(3) -0.004(3) -0.001(3)
O30 0.024(5) 0.015(4) 0.031(5) 0.002(4) -0.002(4) -0.006(3)
O31 0.024(4) 0.010(4) 0.013(4) -0.002(3) -0.001(3) -0.002(3)
O32 0.025(5) 0.020(4) 0.019(4) -0.002(3) -0.003(3) 0.006(4)
O33 0.029(5) 0.013(4) 0.019(4) -0.005(3) -0.002(4) -0.004(3)
O34 0.026(5) 0.012(4) 0.019(4) 0.000(3) 0.001(3) -0.002(3)
O35 0.026(5) 0.014(4) 0.030(5) -0.002(4) 0.009(4) -0.001(4)
O36 0.028(5) 0.011(4) 0.020(4) 0.000(3) -0.001(3) 0.000(3)
O37 0.038(5) 0.018(4) 0.027(5) 0.003(4) -0.003(4) 0.003(4)
O38 0.029(5) 0.012(4) 0.021(4) -0.003(3) -0.001(4) -0.001(3)
O39 0.033(5) 0.012(4) 0.026(5) -0.002(3) 0.001(4) -0.001(4)
O40 0.029(5) 0.015(4) 0.028(5) 0.006(4) 0.000(4) -0.001(4)
O41 0.034(5) 0.007(4) 0.021(4) -0.002(3) 0.004(4) 0.000(3)
O42 0.024(4) 0.008(4) 0.032(5) -0.006(3) -0.001(4) -0.003(3)
O43 0.029(5) 0.016(4) 0.017(4) -0.004(3) 0.002(3) -0.002(4)
O44 0.025(5) 0.012(4) 0.025(4) 0.000(3) -0.003(4) 0.000(3)
O45 0.030(5) 0.020(4) 0.020(4) 0.005(4) 0.004(4) 0.008(4)
O46 0.020(4) 0.013(4) 0.025(4) 0.001(3) 0.006(3) 0.004(3)
O47 0.026(5) 0.020(4) 0.027(5) 0.000(4) 0.005(4) -0.003(4)
O48 0.029(5) 0.011(4) 0.018(4) 0.001(3) 0.002(3) 0.002(3)
O49 0.027(5) 0.016(4) 0.023(4) -0.001(3) 0.002(4) -0.006(4)
O50 0.028(5) 0.017(4) 0.021(4) -0.002(3) 0.000(4) 0.008(4)
O51 0.089(10) 0.021(6) 0.075(9) -0.023(6) 0.008(9) -0.002(6)
O52 0.029(5) 0.009(4) 0.020(4) 0.004(3) -0.002(3) -0.004(3)
O53 0.029(5) 0.014(4) 0.031(5) 0.000(4) 0.002(4) -0.004(4)
O54 0.025(5) 0.017(4) 0.020(4) -0.003(3) 0.001(3) 0.000(3)
O55 0.028(5) 0.031(5) 0.026(5) -0.008(4) 0.002(4) 0.000(4)
O56 0.029(5) 0.020(5) 0.032(5) 0.011(4) 0.008(4) -0.002(4)
O57 0.031(5) 0.016(4) 0.033(5) -0.007(4) -0.003(4) 0.004(4)
O58 0.023(4) 0.009(4) 0.030(5) 0.007(3) 0.003(4) 0.002(3)
O59 0.027(5) 0.008(4) 0.020(4) -0.001(3) -0.002(3) 0.001(3)
O60 0.026(5) 0.017(4) 0.032(5) -0.001(4) -0.002(4) 0.002(4)
O61 0.030(5) 0.017(4) 0.029(5) 0.000(4) 0.005(4) 0.003(4)
O62 0.029(5) 0.010(4) 0.023(4) -0.002(3) 0.003(4) 0.002(3)
O63 0.031(5) 0.015(4) 0.023(4) 0.001(3) -0.006(4) 0.006(4)
O64 0.024(4) 0.008(4) 0.025(4) 0.003(3) 0.002(3) -0.002(3)
O65 0.020(4) 0.011(4) 0.035(5) 0.005(4) -0.001(4) -0.003(3)
O66 0.030(5) 0.023(5) 0.029(5) 0.005(4) 0.004(4) 0.007(4)
O67 0.026(5) 0.006(4) 0.022(4) -0.002(3) -0.002(3) 0.003(3)
O68 0.040(6) 0.015(4) 0.033(5) 0.001(4) -0.001(4) -0.003(4)
O69 0.062(8) 0.025(6) 0.042(6) -0.007(5) 0.018(6) -0.009(5)
O70 0.030(5) 0.014(4) 0.026(5) 0.002(4) -0.002(4) -0.001(4)
O71 0.026(5) 0.007(4) 0.026(4) -0.001(3) -0.001(4) 0.002(3)
O72 0.031(5) 0.018(4) 0.021(4) 0.002(3) -0.001(4) 0.002(4)
O73 0.023(4) 0.006(4) 0.019(4) 0.002(3) 0.002(3) 0.000(3)
O74 0.039(5) 0.020(5) 0.026(5) 0.003(4) -0.003(4) 0.006(4)
O75 0.034(5) 0.009(4) 0.022(4) -0.005(3) 0.001(4) 0.005(4)
O76 0.030(5) 0.023(5) 0.030(5) 0.000(4) -0.005(4) 0.002(4)
O77 0.017(4) 0.010(4) 0.029(5) -0.001(3) -0.002(3) 0.004(3)
O78 0.019(4) 0.010(4) 0.029(5) 0.004(3) 0.000(3) 0.003(3)
O79 0.026(5) 0.014(4) 0.022(4) -0.002(3) 0.001(4) -0.001(3)
O80 0.032(5) 0.014(4) 0.036(5) 0.003(4) -0.005(4) 0.002(4)
O81 0.034(5) 0.010(4) 0.019(4) -0.001(3) -0.005(4) 0.000(3)
O82 0.024(4) 0.013(4) 0.024(4) -0.006(3) -0.002(3) -0.004(3)
O83 0.031(5) 0.014(4) 0.036(5) -0.001(4) 0.001(4) 0.001(4)
O84 0.030(5) 0.015(4) 0.035(5) -0.003(4) 0.012(4) -0.002(4)
O85 0.026(5) 0.014(4) 0.027(5) 0.001(3) 0.002(4) 0.009(3)
O86 0.027(5) 0.011(4) 0.023(4) -0.002(3) 0.001(4) 0.004(3)
O87 0.076(9) 0.030(7) 0.082(10) 0.001(7) -0.012(8) -0.005(7)
O88 0.025(5) 0.011(4) 0.034(5) -0.007(4) -0.006(4) 0.001(3)
O89 0.031(5) 0.013(4) 0.029(5) -0.002(4) 0.008(4) -0.005(4)
O90 0.030(5) 0.009(4) 0.017(4) -0.002(3) -0.004(3) -0.001(3)
O91 0.022(4) 0.014(4) 0.021(4) -0.001(3) 0.001(3) -0.001(3)
O92 0.031(5) 0.013(4) 0.023(4) 0.002(3) 0.004(4) 0.001(4)
O93 0.025(5) 0.015(4) 0.024(4) 0.008(3) 0.003(4) 0.007(3)
O94 0.027(5) 0.013(4) 0.029(5) -0.004(3) -0.001(4) 0.005(3)
O95 0.029(5) 0.020(5) 0.031(5) 0.002(4) -0.001(4) 0.004(4)
O96 0.024(4) 0.011(4) 0.026(4) -0.003(3) 0.003(4) 0.000(3)
O97 0.026(5) 0.019(4) 0.027(5) -0.005(4) -0.004(4) 0.004(4)
O98 0.023(4) 0.011(4) 0.017(4) 0.002(3) -0.002(3) 0.000(3)
O99 0.029(5) 0.009(4) 0.022(4) -0.002(3) 0.003(4) 0.002(3)
O100 0.024(4) 0.014(4) 0.019(4) 0.000(3) 0.002(3) 0.001(3)
O101 0.017(4) 0.011(4) 0.026(4) 0.005(3) 0.000(3) 0.003(3)
O102 0.030(5) 0.017(4) 0.021(4) 0.000(3) 0.004(4) 0.009(4)
O103 0.024(5) 0.012(4) 0.027(5) -0.005(3) 0.003(4) -0.005(3)
O104 0.026(5) 0.012(4) 0.022(4) -0.001(3) 0.004(3) -0.002(3)
O105 0.027(4) 0.006(4) 0.020(4) 0.002(3) 0.004(3) 0.004(3)
O106 0.027(5) 0.013(4) 0.027(5) -0.004(3) 0.004(4) 0.006(3)
O107 0.023(5) 0.025(5) 0.031(5) -0.002(4) 0.003(4) 0.000(4)
O108 0.029(5) 0.015(4) 0.028(5) -0.002(4) -0.001(4) 0.005(4)
O109 0.033(5) 0.016(4) 0.043(6) 0.001(4) -0.002(4) -0.003(4)
O110 0.034(5) 0.004(4) 0.034(5) 0.002(3) -0.002(4) 0.001(3)
O111 0.025(5) 0.018(4) 0.028(5) -0.001(4) 0.000(4) -0.007(4)
O112 0.035(5) 0.019(5) 0.027(5) -0.002(4) -0.002(4) 0.001(4)
O113 0.034(5) 0.013(4) 0.024(5) 0.001(3) -0.003(4) -0.006(4)
O114 0.027(5) 0.020(4) 0.017(4) 0.000(3) -0.002(3) 0.001(4)
O115 0.029(5) 0.015(4) 0.024(4) -0.002(3) 0.000(4) 0.001(4)
O116 0.029(5) 0.015(4) 0.030(5) -0.003(4) -0.003(4) 0.002(4)
O117 0.021(4) 0.015(4) 0.024(4) 0.002(3) -0.001(3) 0.000(3)
O118 0.025(5) 0.011(4) 0.023(4) 0.003(3) 0.003(3) 0.002(3)
O119 0.023(4) 0.014(4) 0.023(4) 0.003(3) 0.001(3) 0.001(3)
O120 0.035(5) 0.011(4) 0.023(4) 0.004(3) 0.000(4) -0.004(4)
O121 0.064(7) 0.024(5) 0.047(6) -0.006(5) -0.018(5) 0.003(5)
O122 0.032(5) 0.013(4) 0.028(5) -0.004(4) -0.004(4) 0.000(4)
O123 0.024(4) 0.010(4) 0.017(4) 0.001(3) 0.000(3) 0.005(3)
O124 0.042(5) 0.013(4) 0.023(5) 0.005(3) 0.004(4) -0.010(4)
O125 0.034(5) 0.011(4) 0.033(5) -0.003(4) -0.002(4) -0.001(4)
O126 0.032(5) 0.016(4) 0.046(6) 0.009(4) -0.007(4) 0.003(4)
O127 0.025(5) 0.015(4) 0.032(5) -0.005(4) 0.005(4) 0.002(4)
O128 0.024(4) 0.009(4) 0.016(4) -0.003(3) 0.000(3) -0.001(3)
O129 0.031(5) 0.009(4) 0.030(5) 0.004(3) -0.002(4) -0.004(3)
O130 0.031(5) 0.021(5) 0.029(5) 0.002(4) 0.003(4) -0.005(4)
O131 0.034(5) 0.011(4) 0.035(5) 0.003(4) -0.005(4) -0.001(4)
O132 0.031(5) 0.008(4) 0.023(4) 0.006(3) 0.002(4) 0.002(3)
O133 0.034(5) 0.013(4) 0.020(4) 0.000(3) 0.001(4) -0.003(4)
O134 0.024(4) 0.009(4) 0.032(5) 0.004(3) 0.000(4) 0.003(3)
O135 0.036(5) 0.013(4) 0.014(4) 0.005(3) 0.001(4) 0.003(4)
O136 0.023(4) 0.015(4) 0.029(5) -0.001(4) 0.001(4) 0.005(3)
O137 0.035(5) 0.012(4) 0.024(5) 0.001(3) -0.006(4) -0.003(4)
O138 0.032(5) 0.016(4) 0.023(4) 0.002(3) 0.001(4) -0.008(4)
O139 0.035(5) 0.010(4) 0.031(5) -0.003(3) 0.000(4) 0.004(4)
O140 0.036(5) 0.017(4) 0.028(5) 0.001(4) 0.005(4) 0.008(4)
O141 0.031(5) 0.029(5) 0.031(5) -0.005(4) -0.006(4) 0.006(4)
O142 0.040(6) 0.013(4) 0.037(5) 0.003(4) -0.002(4) -0.002(4)
O143 0.025(4) 0.009(4) 0.021(4) 0.000(3) -0.004(3) 0.005(3)
O144 0.030(5) 0.010(4) 0.025(5) -0.005(3) 0.001(4) 0.000(3)
O145 0.098(12) 0.101(12) 0.064(9) -0.035(9) 0.003(8) 0.031(10)
O146 0.030(5) 0.014(4) 0.031(5) 0.004(4) 0.006(4) 0.002(4)
O147 0.028(5) 0.018(4) 0.034(5) -0.002(4) 0.000(4) -0.003(4)
O148 0.030(5) 0.014(4) 0.027(5) 0.008(4) -0.005(4) 0.003(4)
O149 0.038(5) 0.012(4) 0.037(5) 0.004(4) 0.009(4) 0.001(4)
O150 0.029(5) 0.010(4) 0.020(4) -0.001(3) 0.002(3) 0.003(3)
O151 0.089(9) 0.010(5) 0.079(8) -0.006(5) 0.060(7) -0.004(5)
O152 0.097(12) 0.045(8) 0.107(12) -0.030(8) 0.002(9) 0.026(8)
O153 0.078(9) 0.015(5) 0.081(9) -0.017(5) 0.057(7) -0.015(5)
O154 0.032(5) 0.027(5) 0.023(5) 0.005(4) 0.004(4) 0.001(4)
O155 0.059(9) 0.037(7) 0.084(10) 0.002(6) 0.013(7) -0.023(6)
O156 0.061(7) 0.016(5) 0.047(6) -0.005(4) 0.040(5) -0.008(5)
O157 0.031(5) 0.016(4) 0.028(5) -0.003(4) -0.004(4) -0.001(4)
O158 0.046(6) 0.013(4) 0.048(6) -0.006(4) 0.030(5) -0.009(4)
O159 0.056(7) 0.010(4) 0.058(7) -0.006(4) 0.037(5) -0.006(4)
O160 0.036(5) 0.019(4) 0.024(5) -0.002(4) -0.001(4) 0.001(4)
O161 0.047(6) 0.016(5) 0.048(6) -0.004(4) 0.019(5) -0.008(4)
O162 0.026(5) 0.018(4) 0.034(5) -0.002(4) -0.002(4) 0.003(4)
O163 0.029(5) 0.015(4) 0.032(5) -0.002(4) 0.008(4) -0.001(4)
O164 0.039(5) 0.019(5) 0.028(5) 0.003(4) -0.007(4) -0.006(4)
O165 0.040(5) 0.011(4) 0.019(4) 0.000(3) -0.002(4) 0.002(4)
O166 0.064(7) 0.019(5) 0.074(8) -0.021(5) 0.048(6) -0.018(5)
O167 0.050(6) 0.023(5) 0.024(5) -0.002(4) 0.001(4) 0.015(4)
O168 0.033(5) 0.013(4) 0.023(4) -0.005(3) -0.001(4) 0.005(4)
O169 0.036(5) 0.015(4) 0.028(5) 0.004(4) 0.004(4) 0.000(4)
O170 0.035(5) 0.018(4) 0.029(5) -0.006(4) 0.002(4) 0.003(4)
O171 0.041(6) 0.061(7) 0.038(6) 0.007(5) -0.008(5) -0.014(5)
O172 0.125(14) 0.072(11) 0.036(9) -0.009(7) 0.039(9) -0.018(9)
O173 0.032(5) 0.020(5) 0.035(5) -0.010(4) 0.002(4) -0.006(4)
O174 0.053(6) 0.012(4) 0.051(6) -0.012(4) 0.033(5) -0.007(4)
O175 0.085(9) 0.012(5) 0.049(7) -0.011(4) 0.039(6) -0.011(5)
O176 0.071(8) 0.016(5) 0.057(7) -0.020(5) 0.036(6) -0.022(5)
O177 0.087(9) 0.009(5) 0.085(9) -0.004(5) 0.061(7) 0.000(5)
O178 0.058(8) 0.045(7) 0.063(8) -0.002(6) 0.001(6) 0.003(6)
O179 0.082(8) 0.014(5) 0.052(7) -0.012(5) 0.038(6) -0.014(5)
O180 0.104(10) 0.011(5) 0.066(8) -0.017(5) 0.055(7) -0.021(6)
O181 0.068(10) 0.048(8) 0.071(9) -0.010(6) 0.021(7) 0.009(7)
O182 0.062(7) 0.014(5) 0.073(8) -0.006(5) 0.045(6) -0.004(5)
O183 0.043(6) 0.049(7) 0.056(7) -0.019(6) -0.018(5) 0.014(5)
O184 0.044(7) 0.033(6) 0.083(9) 0.018(6) -0.019(6) -0.002(5)
O185 0.031(6) 0.078(8) 0.033(6) 0.011(5) 0.004(4) 0.023(6)
O186 0.073(8) 0.016(5) 0.085(9) -0.014(5) 0.052(7) -0.015(5)
O187 0.058(9) 0.152(17) 0.079(11) 0.011(11) 0.036(8) 0.001(10)
O188 0.029(5) 0.041(6) 0.042(6) -0.002(5) 0.008(4) 0.002(4)
O189 0.043(6) 0.024(5) 0.049(6) -0.007(4) 0.000(5) -0.008(4)
O190 0.053(6) 0.023(5) 0.033(5) 0.010(4) 0.004(5) -0.004(4)
O191 0.056(7) 0.036(6) 0.029(5) -0.009(4) 0.003(5) 0.006(5)
O192 0.049(6) 0.012(4) 0.042(6) -0.003(4) -0.006(5) 0.012(4)

loop_
_geom_bond_atom_site_label_1
_geom_bond_atom_site_label_2
_geom_bond_distance
_geom_bond_site_symmetry_2
_geom_bond_publ_flag
Mo1 Mo48 0.68(3) . ?
Mo1 O63 1.712(8) . ?
Mo1 O118 1.783(8) . ?
Mo1 O67 1.789(8) . ?
Mo1 O143 2.058(8) . ?
Mo1 O3 2.061(8) . ?
Mo1 O144 2.456(8) . ?
Mo1 K1 3.661(3) . ?
Mo2 O129 1.697(8) . ?
Mo2 O42 1.791(8) . ?
Mo2 O79 1.796(8) . ?
Mo2 O128 2.052(8) . ?
Mo2 O59 2.057(8) . ?
Mo2 O56 2.403(8) . ?
Mo2 K2 3.864(4) . ?
Mo2 K1 4.079(3) 4_545 ?
Mo3 O10 1.695(8) . ?
Mo3 O105 1.776(8) . ?
Mo3 O32 1.791(8) . ?
Mo3 O15 2.050(8) . ?
Mo3 O17 2.069(7) . ?
Mo3 O60 2.454(8) . ?
Mo3 K11 3.692(7) . ?
Mo3 K1 3.798(3) . ?
Mo4 O71 1.672(8) . ?
Mo4 O117 1.992(8) . ?
Mo4 O1 2.001(8) . ?
Mo4 O31 2.010(7) . ?
Mo4 O29 2.013(8) . ?
Mo4 O4 2.019(8) . ?
Mo4 O44 2.355(8) . ?
Mo5 Mo51 0.69(4) . ?
Mo5 O47 1.711(9) . ?
Mo5 O14 1.783(8) . ?
Mo5 O19 1.785(7) . ?
Mo5 O123 2.063(7) . ?
Mo5 O13 2.069(8) . ?
Mo5 O136 2.417(9) . ?
Mo5 K15 3.725(8) 7 ?
Mo6 O43 1.663(8) . ?
Mo6 O9 1.992(8) . ?
Mo6 O143 2.004(8) . ?
Mo6 O101 2.004(8) . ?
Mo6 O3 2.005(8) . ?
Mo6 O78 2.030(8) . ?
Mo6 O41 2.333(8) . ?
Mo6 K4 4.078(4) 7_556 ?
Mo7 O66 1.690(9) . ?
Mo7 O81 1.764(8) . ?
Mo7 O165 1.793(8) . ?
Mo7 O52 2.043(8) 7 ?
Mo7 O98 2.076(8) 7 ?
Mo7 O154 2.382(9) 7 ?
Mo7 K8 3.857(5) . ?
Mo8 O57 1.704(8) . ?
Mo8 O5 1.785(8) . ?
Mo8 O91 1.788(8) . ?
Mo8 O4 2.056(8) 7 ?
Mo8 O1 2.057(8) 7 ?
Mo8 O133 2.453(8) . ?
Mo8 K13 3.782(9) . ?
Mo9 O30 1.709(8) . ?
Mo9 O119 1.778(8) . ?
Mo9 O28 1.778(8) . ?
Mo9 O23 2.048(8) . ?
Mo9 O150 2.061(8) . ?
Mo9 O115 2.439(8) . ?
Mo9 K15 3.714(8) 7 ?
Mo10 O107 1.705(9) . ?
Mo10 O168 1.774(8) . ?
Mo10 O137 1.792(8) . ?
Mo10 O123 2.041(8) . ?
Mo10 O98 2.054(8) . ?
Mo10 O55 2.391(9) . ?
Mo10 K3 3.845(4) . ?
Mo11 O112 1.702(9) . ?
Mo11 O93 1.773(8) . ?
Mo11 O85 1.794(8) . ?
Mo11 O17 2.050(7) . ?
Mo11 O2 2.065(8) . ?
Mo11 O131 2.370(9) . ?
Mo11 K6 3.833(5) . ?
Mo11 K11 3.929(7) . ?
Mo12 O27 1.708(8) . ?
Mo12 O54 1.784(8) . ?
Mo12 O113 1.793(8) . ?
Mo12 O117 2.059(8) . ?
Mo12 O31 2.072(8) . ?
Mo12 O75 2.393(8) . ?
Mo12 K2 3.936(4) . ?
Mo13 Mo47 0.64(3) . ?
Mo13 O127 1.711(9) . ?
Mo13 O8 1.774(8) . ?
Mo13 O110 1.780(8) . ?
Mo13 O13 2.081(8) 7 ?
Mo13 O73 2.081(8) 7 ?
Mo13 O84 2.318(9) . ?
Mo13 K12 3.792(9) . ?
Mo14 O139 1.714(8) . ?
Mo14 O34 1.782(8) . ?
Mo14 O22 1.788(8) . ?
Mo14 O29 2.066(8) . ?
Mo14 O117 2.072(8) . ?
Mo14 O26 2.441(8) . ?
Mo15 O49 1.673(8) . ?
Mo15 O128 1.992(8) . ?
Mo15 O12 1.995(8) . ?
Mo15 O6 1.999(8) . ?
Mo15 O77 2.008(8) . ?
Mo15 O59 2.018(8) . ?
Mo15 O135 2.331(8) . ?
Mo16 O39 1.714(8) . ?
Mo16 O96 1.765(8) . ?
Mo16 O114 1.781(8) . ?
Mo16 O6 2.057(7) . ?
Mo16 O77 2.060(8) . ?
Mo16 O53 2.399(9) . ?
Mo16 K12 3.813(8) . ?
Mo17 O74 1.688(9) . ?
Mo17 O80 1.787(8) . ?
Mo17 O58 1.793(8) . ?
Mo17 O101 2.049(8) . ?
Mo17 O78 2.071(8) . ?
Mo17 O167 2.358(9) . ?
Mo17 K7 3.811(5) . ?
Mo17 K4 3.991(4) 7_556 ?
Mo18 O120 1.699(8) . ?
Mo18 O100 1.775(8) . ?
Mo18 O16 1.777(8) . ?
Mo18 O128 2.055(7) . ?
Mo18 O12 2.065(7) . ?
Mo18 O169 2.437(8) . ?
Mo18 K11 3.813(8) 4_545 ?
Mo18 K1 3.961(3) 4_545 ?
Mo19 O35 1.701(8) . ?
Mo19 O7 1.766(8) . ?
Mo19 O64 1.780(8) . ?
Mo19 O52 2.057(8) 7 ?
Mo19 O73 2.068(7) 7 ?
Mo19 O40 2.438(9) . ?
Mo19 K13 3.755(8) . ?
Mo19 K14 3.778(8) . ?
Mo20 Mo41 0.655(10) . ?
Mo20 O33 1.708(8) . ?
Mo20 O36 1.765(8) . ?
Mo20 O104 1.799(8) . ?
Mo20 O143 2.069(8) . ?
Mo20 O9 2.088(8) . ?
Mo20 O170 2.336(9) . ?
Mo20 K13 3.731(9) . ?
Mo21 O141 1.686(9) . ?
Mo21 O65 1.775(8) . ?
Mo21 O134 1.793(8) . ?
Mo21 O3 2.046(8) . ?
Mo21 O78 2.066(8) . ?
Mo21 O173 2.404(9) . ?
Mo21 K6 3.865(5) . ?
Mo21 K4 3.955(4) 7_556 ?
Mo22 O162 1.698(8) . ?
Mo22 O111 1.779(8) . ?
Mo22 O138 1.790(8) . ?
Mo22 O4 2.056(8) . ?
Mo22 O31 2.066(8) . ?
Mo22 O125 2.376(9) . ?
Mo22 K8 3.843(5) 7 ?
Mo23 Mo53 0.95(3) . ?
Mo23 O87 1.717(17) . ?
Mo23 O166 1.747(10) . ?
Mo23 O176 1.785(9) . ?
Mo23 O158 2.051(9) 7 ?
Mo23 O174 2.058(9) . ?
Mo23 O20 2.341(15) . ?
Mo23 K2 3.655(4) . ?
Mo24 O109 1.690(9) . ?
Mo24 O45 1.776(8) . ?
Mo24 O102 1.790(8) . ?
Mo24 O23 2.053(8) . ?
Mo24 O2 2.063(8) . ?
Mo24 O83 2.397(9) . ?
Mo24 K3 3.860(4) . ?
Mo25 O72 1.692(8) . ?
Mo25 O88 1.784(8) . ?
Mo25 O82 1.792(8) . ?
Mo25 O77 2.046(8) . ?
Mo25 O59 2.064(8) . ?
Mo25 O124 2.381(8) . ?
Mo25 K7 3.830(5) . ?
Mo25 K4 3.875(4) . ?
Mo26 O25 1.669(8) . ?
Mo26 O17 2.002(8) . ?
Mo26 O23 2.004(8) . ?
Mo26 O150 2.008(8) . ?
Mo26 O15 2.008(8) . ?
Mo26 O2 2.017(8) . ?
Mo26 O103 2.345(8) . ?
Mo27 O160 1.713(9) . ?
Mo27 O48 1.785(8) . ?
Mo27 O132 1.796(8) . ?
Mo27 O101 2.056(8) . ?
Mo27 O9 2.059(8) . ?
Mo27 O116 2.435(9) . ?
Mo27 K12 3.779(8) . ?
Mo28 O46 1.674(8) . ?
Mo28 O73 1.989(8) . ?
Mo28 O123 2.003(8) . ?
Mo28 O13 2.006(8) . ?
Mo28 O52 2.011(8) . ?
Mo28 O98 2.016(8) . ?
Mo28 O99 2.348(8) . ?
Mo29 Mo44 0.78(3) . ?
Mo29 O69 1.647(15) . ?
Mo29 O161 1.994(10) . ?
Mo29 O156 1.996(9) . ?
Mo29 O159 1.997(9) . ?
Mo29 O174 2.001(9) . ?
Mo29 O158 2.010(9) 7 ?
Mo29 O178 2.235(13) . ?
Mo30 Mo45 0.591(16) . ?
Mo30 O62 1.692(8) . ?
Mo30 O90 1.775(8) . ?
Mo30 O24 1.785(8) . ?
Mo30 O29 2.069(8) 7 ?
Mo30 O1 2.079(8) 7 ?
Mo30 O94 2.376(9) . ?
Mo30 K1 3.686(3) . ?
Mo31 Mo43 0.99(2) . ?
Mo31 O172 1.70(2) . ?
Mo31 O186 1.758(11) . ?
Mo31 O153 1.776(10) . ?
Mo31 O159 2.045(9) . ?
Mo31 O174 2.054(9) . ?
Mo31 O187 2.351(17) . ?
Mo31 K7 3.594(5) . ?
Mo32 Mo42 0.572(8) . ?
Mo32 O157 1.716(10) . ?
Mo32 O50 1.756(8) . ?
Mo32 O86 1.780(8) . ?
Mo32 O15 2.087(8) 7 ?
Mo32 O150 2.092(8) 7 ?
Mo32 O142 2.320(10) . ?
Mo33 Mo52 0.96(3) . ?
Mo33 O181 1.712(17) . ?
Mo33 O179 1.770(10) . ?
Mo33 O180 1.772(10) . ?
Mo33 O158 2.043(9) . ?
Mo33 O161 2.046(9) 7 ?
Mo33 O145 2.366(16) . ?
Mo33 K8 3.605(5) . ?
Mo34 Mo50 0.89(2) . ?
Mo34 O155 1.726(16) . ?
Mo34 O175 1.762(10) . ?
Mo34 O151 1.774(10) . ?
Mo34 O161 2.047(9) . ?
Mo34 O156 2.047(9) . ?
Mo34 O18 2.383(16) . ?
Mo34 K3 3.620(4) . ?
Mo35 Mo46 0.96(2) . ?
Mo35 O51 1.728(18) . ?
Mo35 O182 1.761(10) . ?
Mo35 O177 1.767(10) . ?
Mo35 O159 2.043(9) . ?
Mo35 O156 2.052(9) . ?
Mo35 O152 2.275(17) . ?
Mo35 K6 3.603(5) . ?
Mo36 Mo49 0.612(3) . ?
Mo36 O70 1.709(10) . ?
Mo36 O11 1.780(8) . ?
Mo36 O38 1.789(9) . ?
Mo36 O12 2.066(8) . ?
Mo36 O6 2.095(8) . ?
Mo36 O146 2.333(10) . ?
Mo36 K15 3.707(9) . ?
Mo41 O170 1.687(15) . ?
Mo41 O104 1.774(10) . ?
Mo41 O36 1.858(10) . ?
Mo41 O9 2.037(9) . ?
Mo41 O143 2.101(10) . ?
Mo41 O33 2.356(15) . ?
Mo41 K13 3.772(11) . ?
Mo42 O142 1.754(16) . ?
Mo42 O86 1.790(9) . ?
Mo42 O50 1.845(10) . ?
Mo42 O15 1.995(9) 7 ?
Mo42 O150 2.051(9) 7 ?
Mo42 O157 2.275(15) . ?
Mo42 K10 3.909(11) . ?
Mo43 O172 0.76(2) . ?
Mo43 O153 2.18(2) . ?
Mo43 O174 2.20(2) . ?
Mo43 O186 2.32(2) . ?
Mo43 O159 2.32(2) . ?
Mo43 K9 3.79(2) . ?
Mo44 O69 0.87(2) . ?
Mo44 O174 2.147(19) . ?
Mo44 O159 2.22(2) . ?
Mo44 O158 2.22(2) 7 ?
Mo44 O156 2.28(2) . ?
Mo44 O161 2.31(2) . ?
Mo45 O94 1.79(2) . ?
Mo45 O24 1.797(11) . ?
Mo45 O90 1.806(11) . ?
Mo45 O29 2.038(10) 7 ?
Mo45 O1 2.047(11) 7 ?
Mo45 O62 2.28(2) . ?
Mo45 K1 3.733(8) . ?
Mo46 O51 0.81(2) . ?
Mo46 O159 2.16(2) . ?
Mo46 O156 2.22(2) . ?
Mo46 O182 2.23(2) . ?
Mo46 O177 2.28(2) . ?
Mo47 O84 1.68(3) . ?
Mo47 O110 1.810(15) . ?
Mo47 O8 1.856(16) . ?
Mo47 O13 2.014(14) 7 ?
Mo47 O73 2.049(14) 7 ?
Mo47 O127 2.34(3) . ?
Mo47 K12 3.857(15) . ?
Mo47 K14 3.89(2) . ?
Mo48 O67 1.740(17) . ?
Mo48 O144 1.78(3) . ?
Mo48 O118 1.837(19) . ?
Mo48 O143 1.991(17) . ?
Mo48 O3 2.085(17) . ?
Mo48 O63 2.39(3) . ?
Mo48 K1 3.663(16) . ?
Mo49 O146 1.722(11) . ?
Mo49 O38 1.781(9) . ?
Mo49 O11 1.817(9) . ?
Mo49 O12 2.068(8) . ?
Mo49 O6 2.068(8) . ?
Mo49 O70 2.317(11) . ?
Mo49 K15 3.755(9) . ?
Mo49 K11 3.756(9) 4_545 ?
Mo50 O155 0.92(2) . ?
Mo50 O156 2.095(19) . ?
Mo50 O161 2.165(19) . ?
Mo50 O151 2.19(2) . ?
Mo50 O175 2.31(2) . ?
Mo50 K5 3.575(19) . ?
Mo51 O14 1.73(2) . ?
Mo51 O136 1.74(4) . ?
Mo51 O19 1.76(2) . ?
Mo51 O13 2.11(2) . ?
Mo51 O123 2.14(2) . ?
Mo51 O47 2.40(4) . ?
Mo51 K15 3.65(2) 7 ?
Mo52 O181 0.86(2) . ?
Mo52 O158 2.08(2) . ?
Mo52 O180 2.19(2) . ?
Mo52 O161 2.23(2) 7 ?
Mo52 O179 2.38(3) . ?
Mo53 O87 0.79(2) . ?
Mo53 O166 2.17(2) . ?
Mo53 O174 2.20(2) . ?
Mo53 O158 2.29(2) 7 ?
Mo53 O176 2.30(3) . ?
V1 O185 1.584(11) . ?
V1 O151 1.922(10) . ?
V1 O85 1.924(8) . ?
V1 O177 1.928(10) . ?
V1 O102 1.944(9) . ?
V2 O121 1.578(11) . ?
V2 O179 1.939(10) . ?
V2 O165 1.944(8) . ?
V2 O137 1.945(8) 7 ?
V2 O175 1.952(10) 7 ?
V3 O183 1.585(11) . ?
V3 O153 1.927(10) . ?
V3 O42 1.929(8) . ?
V3 O82 1.950(8) . ?
V3 O166 1.958(10) . ?
V4 O184 1.600(12) . ?
V4 O134 1.937(8) . ?
V4 O58 1.944(8) . ?
V4 O182 1.946(10) . ?
V4 O186 1.951(10) . ?
V5 O171 1.594(11) . ?
V5 O176 1.932(10) . ?
V5 O180 1.932(10) 7 ?
V5 O113 1.940(8) . ?
V5 O111 1.947(9) . ?
V6 O37 1.644(9) . ?
V6 O80 1.955(9) . ?
V6 O88 1.975(8) . ?
V6 O48 1.981(8) . ?
V6 O96 1.999(8) . ?
V6 O140 2.236(9) . ?
V6 K7 3.696(5) . ?
V7 O95 1.623(9) . ?
V7 O138 1.963(8) 7 ?
V7 O91 1.971(8) . ?
V7 O81 1.987(8) . ?
V7 O7 1.992(8) . ?
V7 O89 2.247(9) . ?
V7 K8 3.715(5) . ?
V8 O97 1.641(8) . ?
V8 O32 1.969(8) 7 ?
V8 O34 1.974(8) . ?
V8 O86 1.974(9) . ?
V8 O90 1.976(8) 7 ?
V8 O122 2.244(8) . ?
V8 K10 3.993(8) . ?
V9 O76 1.693(9) . ?
V9 O50 1.963(8) . ?
V9 O11 1.964(9) . ?
V9 O28 1.966(8) 7 ?
V9 O16 1.970(8) . ?
V9 O68 2.171(9) . ?
V9 K11 3.858(7) 4_545 ?
V9 K15 4.021(9) . ?
V10 O21 1.676(9) . ?
V10 O104 1.957(8) . ?
V10 O132 1.959(8) . ?
V10 O8 1.962(8) . ?
V10 O64 1.976(8) . ?
V10 O61 2.180(9) . ?
V10 K14 4.077(9) . ?
V11 O148 1.597(8) . ?
V11 O100 1.968(8) . ?
V11 O54 1.973(9) . ?
V11 O22 1.978(8) . ?
V11 O79 1.978(8) . ?
V11 O92 2.301(8) . ?
V11 K2 3.749(4) . ?
V12 O147 1.627(9) . ?
V12 O119 1.973(8) . ?
V12 O45 1.975(8) . ?
V12 O19 1.976(8) . ?
V12 O168 1.977(8) . ?
V12 O163 2.255(9) . ?
V12 K3 3.688(5) . ?
V12 K15 4.020(8) 7 ?
V13 O164 1.664(9) . ?
V13 O93 1.976(8) . ?
V13 O105 1.976(8) . ?
V13 O65 1.977(8) . ?
V13 O118 1.988(8) . ?
V13 O149 2.212(10) . ?
V13 K6 3.690(5) . ?
V13 K11 3.867(8) . ?
V13 K1 4.027(3) . ?
V14 O108 1.636(8) . ?
V14 O36 1.968(8) . ?
V14 O5 1.974(8) . ?
V14 O24 1.984(8) . ?
V14 O67 1.993(8) . ?
V14 O106 2.208(8) . ?
V14 K1 3.983(3) . ?
V15 O126 1.762(10) . ?
V15 O38 1.947(8) . ?
V15 O110 1.956(8) . ?
V15 O14 1.963(8) 7 ?
V15 O114 1.968(8) . ?
V15 O130 2.100(9) . ?
K1 O129 2.755(8) 4 ?
K1 O120 2.765(9) 4 ?
K1 O24 2.918(9) . ?
K1 O67 2.929(8) . ?
K1 O118 2.949(8) . ?
K1 O90 3.012(8) . ?
K1 O105 3.045(8) . ?
K1 O32 3.065(9) . ?
K1 O148 3.144(9) 4 ?
K2 O75 2.677(9) . ?
K2 O56 2.721(9) . ?
K2 O20 2.742(13) . ?
K2 O92 2.748(9) . ?
K2 O219 2.82(3) . ?
K2 O79 2.880(9) . ?
K2 O54 3.055(9) . ?
K2 O176 3.085(13) . ?
K2 O166 3.109(13) . ?
K3 O83 2.682(9) . ?
K3 O55 2.690(9) . ?
K3 O163 2.727(10) . ?
K3 O18 2.741(13) . ?
K3 O168 2.925(10) . ?
K3 O45 2.948(10) . ?
K3 O175 2.983(13) . ?
K3 O223 2.99(3) . ?
K3 O151 3.115(14) . ?
K4 O205 2.795(16) . ?
K4 O72 2.827(9) . ?
K4 O207 2.85(2) . ?
K4 O204 2.950(16) 6_556 ?
K4 O141 2.952(10) 7_556 ?
K4 O74 2.979(10) 7_556 ?
K4 O37 2.997(9) . ?
K4 O43 3.043(9) 7_556 ?
K4 O78 3.272(9) 7_556 ?
K4 Mo21 3.955(4) 7_556 ?
K4 Mo17 3.991(4) 7_556 ?
K5 O218 2.81(3) . ?
K5 O218 2.81(3) 2_655 ?
K5 O155 2.863(14) . ?
K5 O155 2.863(14) 2_655 ?
K5 O209 2.924(19) 8_556 ?
K5 O209 2.925(19) 7 ?
K5 O185 2.934(10) 2_655 ?
K5 O185 2.934(10) . ?
K5 Mo50 3.575(19) 2_655 ?
K6 O131 2.664(10) . ?
K6 O173 2.677(10) . ?
K6 O149 2.719(10) . ?
K6 O152 2.770(13) . ?
K6 O93 2.955(9) . ?
K6 O182 2.989(13) . ?
K6 O65 2.989(10) . ?
K6 O211 3.034(19) . ?
K6 O177 3.076(14) . ?
K7 O124 2.652(9) . ?
K7 O167 2.672(10) . ?
K7 O140 2.755(10) . ?
K7 O187 2.778(14) . ?
K7 O231 2.87(4) . ?
K7 O186 2.945(14) . ?
K7 O80 2.950(10) . ?
K7 O88 2.958(10) . ?
K7 O153 3.071(14) . ?
K8 O125 2.673(9) 7 ?
K8 O154 2.688(10) 7 ?
K8 O89 2.759(10) . ?
K8 O145 2.802(14) . ?
K8 O179 2.951(13) . ?
K8 O138 2.959(10) 7 ?
K8 O81 2.977(10) . ?
K8 O180 3.063(14) . ?
K8 O217 3.27(3) . ?
K8 Mo22 3.843(5) 7 ?
K9 O233 2.82(4) . ?
K9 O160 2.834(12) 7_556 ?
K9 O237 2.85(3) 7_556 ?
K9 O184 2.862(13) . ?
K9 O210 2.90(2) . ?
K9 O214 2.91(3) . ?
K9 O224 2.95(3) 7_556 ?
K9 O172 3.135(19) . ?
K9 K12 4.718(13) 7_556 ?
K10 O204 2.750(17) . ?
K10 O232 2.83(3) . ?
K10 O122 2.846(11) . ?
K10 O202 2.864(18) . ?
K10 O205 2.900(18) 6 ?
K10 O86 2.994(11) . ?
K10 O142 3.395(12) . ?
K10 K4 4.105(9) 6 ?
K11 O68 2.623(11) 4 ?
K11 O10 2.713(11) . ?
K11 O112 2.865(11) . ?
K11 O146 2.903(11) 4 ?
K11 O164 2.911(12) . ?
K11 O120 3.098(12) 4 ?
K11 O11 3.260(10) 4 ?
K11 O16 3.264(11) 4 ?
K11 O105 3.404(11) . ?
K11 Mo49 3.756(9) 4 ?
K11 Mo18 3.813(8) 4 ?
K12 O215 2.68(3) . ?
K12 O214 2.83(3) 7_556 ?
K12 O224 2.98(3) . ?
K12 O8 3.050(11) . ?
K12 O132 3.059(11) . ?
K12 O48 3.086(12) . ?
K12 O110 3.091(12) . ?
K12 O96 3.105(12) . ?
K12 O114 3.111(11) . ?
K13 O229 2.72(4) . ?
K13 O216 2.87(3) . ?
K13 O104 3.016(12) . ?
K13 O36 3.020(12) . ?
K13 O64 3.050(11) . ?
K13 O5 3.058(12) . ?
K13 O7 3.059(12) . ?
K13 O91 3.066(12) . ?
K14 O61 2.775(12) . ?
K14 O35 2.868(12) . ?
K14 O46 2.899(11) 8_456 ?
K14 O84 2.921(12) . ?
K14 O66 2.997(12) 2 ?
K14 O242 3.13(4) . ?
K14 O35 3.176(13) 2 ?
K14 O64 3.399(11) . ?
K14 K14 4.786(17) 2 ?
K15 O235 2.83(4) . ?
K15 O11 2.976(12) . ?
K15 O28 2.992(11) 7 ?
K15 O19 2.992(11) 7 ?
K15 O119 3.008(11) 7 ?
K15 O14 3.056(11) 7 ?
K15 O38 3.070(12) . ?
K15 Mo51 3.65(2) 7 ?
K15 Mo9 3.714(8) 7 ?
K15 Mo5 3.725(8) 7 ?
S1 O188 1.434(10) . ?
S1 O154 1.480(9) . ?
S1 O55 1.483(9) . ?
S1 O99 1.518(9) . ?
S2 O189 1.434(10) . ?
S2 O83 1.467(9) . ?
S2 O131 1.486(10) . ?
S2 O103 1.521(9) . ?
S3 O190 1.437(9) . ?
S3 O56 1.464(9) . ?
S3 O124 1.482(9) . ?
S3 O135 1.534(9) . ?
S4 O191 1.439(10) . ?
S4 O173 1.471(9) . ?
S4 O167 1.499(10) . ?
S4 O41 1.540(9) . ?
S5 O192 1.450(9) . ?
S5 O125 1.477(9) . ?
S5 O75 1.478(9) . ?
S5 O44 1.517(8) . ?
S6 O193 1.47(3) . ?
S6 O145 1.610(19) . ?
S6 O20 1.634(18) 7 ?
S6 O178 1.660(16) 7 ?
S6 S8 1.804(19) 7 ?
S6 O195 2.17(5) 7 ?
S7 O194 1.41(5) . ?
S7 O18 1.62(2) . ?
S7 O152 1.64(2) . ?
S7 O178 1.78(2) . ?
S8 O195 1.38(5) . ?
S8 O187 1.65(2) . ?
S8 O178 1.66(2) . ?
S8 O20 1.69(2) . ?
S8 S6 1.804(19) 7 ?
O1 Mo45 2.047(11) 7 ?
O1 Mo8 2.057(8) 7 ?
O1 Mo30 2.079(8) 7 ?
O4 Mo8 2.056(8) 7 ?
O11 K11 3.259(10) 4_545 ?
O13 Mo47 2.014(14) 7 ?
O13 Mo13 2.081(8) 7 ?
O14 V15 1.963(8) 7 ?
O14 K15 3.056(11) 7 ?
O15 Mo42 1.995(9) 7 ?
O15 Mo32 2.087(8) 7 ?
O16 K11 3.263(11) 4_545 ?
O19 K15 2.992(11) 7 ?
O20 S6 1.634(18) 7 ?
O28 V9 1.966(8) 7 ?
O28 K15 2.993(11) 7 ?
O29 Mo45 2.038(10) 7 ?
O29 Mo30 2.069(8) 7 ?
O32 V8 1.969(8) 7 ?
O35 K14 3.176(13) 2 ?
O43 K4 3.043(9) 7_556 ?
O46 K14 2.899(11) 8 ?
O52 Mo7 2.044(8) 7 ?
O52 Mo19 2.057(8) 7 ?
O66 K14 2.997(12) 2 ?
O68 K11 2.623(11) 4_545 ?
O73 Mo47 2.049(14) 7 ?
O73 Mo19 2.068(7) 7 ?
O73 Mo13 2.081(8) 7 ?
O74 K4 2.979(10) 7_556 ?
O78 K4 3.271(9) 7_556 ?
O90 V8 1.976(8) 7 ?
O98 Mo7 2.076(8) 7 ?
O119 K15 3.008(11) 7 ?
O120 K1 2.765(9) 4_545 ?
O120 K11 3.098(12) 4_545 ?
O125 K8 2.673(9) 7 ?
O129 K1 2.754(8) 4_545 ?
O137 V2 1.945(8) 7 ?
O138 V7 1.963(8) 7 ?
O138 K8 2.959(10) 7 ?
O141 K4 2.952(10) 7_556 ?
O146 K11 2.902(11) 4_545 ?
O148 K1 3.144(9) 4_545 ?
O150 Mo42 2.051(9) 7 ?
O150 Mo32 2.092(8) 7 ?
O154 Mo7 2.382(9) 7 ?
O154 K8 2.688(10) 7 ?
O158 Mo29 2.010(9) 7 ?
O158 Mo23 2.051(9) 7 ?
O158 Mo44 2.22(2) 7 ?
O158 Mo53 2.29(2) 7 ?
O160 K9 2.834(12) 7_556 ?
O161 Mo33 2.047(9) 7 ?
O161 Mo52 2.23(2) 7 ?
O175 V2 1.952(10) 7 ?
O178 S6 1.660(16) 7 ?
O180 V5 1.932(10) 7 ?
O193 O195 1.60(5) 7 ?
O195 O193 1.60(5) 7 ?
O195 S6 2.17(5) 7 ?
O204 K4 2.950(16) 6 ?
O205 K10 2.900(18) 6_556 ?
O209 K5 2.925(19) 7 ?
O214 K12 2.83(3) 7_556 ?
O215 O247 1.51(4) . ?
O224 K9 2.95(3) 7_556 ?
O237 K9 2.85(3) 7_556 ?
